data_7133712
loop_
_publ_author_name
'Mahawar, Pritam'
'Rajeshkumar, Thayalan'
'Spaniol, Thomas P.'
'Maron, Laurent'
'Okuda, Jun'

_publ_section_title
;
 Hypervalent zinc(I) complexes with an <i>NNNN</i>-macrocycle: C-H bond
 activation across the zinc(I)-zinc(I) bond.
;
_journal_issue 80
_journal_name_full 'Chemical communications (Cambridge, England)'
_journal_page_first 11359
_journal_page_last 11362
_journal_paper_doi 10.1039/d4cc04266b
_journal_volume 60
_journal_year 2024
_chemical_formula_moiety '4(C32 H36 B), 2(C24 H56 N8 Zn2), 5(C4 H10 O), 11(C2 H3 N)'
_chemical_formula_sum 'C218 H339 B4 N27 O5 Zn4'
_chemical_formula_weight 3722.86
_space_group_crystal_system orthorhombic
_space_group_IT_number 61
_space_group_name_Hall '-P 2ac 2ab'
_space_group_name_H-M_alt 'P b c a'
_atom_sites_solution_hydrogens mixed
_audit_creation_date 2024-08-15
_audit_creation_method
;
Olex2 1.5
(compiled 2023.03.06 svn.rbb2c1857 for OlexSys, GUI svn.r6748)
;
_audit_update_record
;
2024-08-19 deposited with the CCDC.	2024-09-11 downloaded from the CCDC.
;
_cell_angle_alpha 90
_cell_angle_beta 90
_cell_angle_gamma 90
_cell_formula_units_Z 4
_cell_length_a 24.2793(3)
_cell_length_b 19.2350(5)
_cell_length_c 47.6175(10)
_cell_measurement_reflns_used 177759
_cell_measurement_temperature 100
_cell_measurement_theta_max 71.24
_cell_measurement_theta_min 2.60
_cell_volume 22238.0(8)
_computing_molecular_graphics 'Olex2 1.5 (Dolomanov et al., 2009)'
_computing_publication_material 'Olex2 1.5 (Dolomanov et al., 2009)'
_computing_structure_refinement 'SHELXL 2019/3 (Sheldrick, 2015)'
_computing_structure_solution 'SHELXT 2014/4 (Sheldrick, 2014)'
_diffrn_ambient_temperature 100.00
_diffrn_measured_fraction_theta_full 0.999
_diffrn_measured_fraction_theta_max 0.995
_diffrn_measurement_device_type 'STOE STADIVARI'
_diffrn_radiation_type CuK\a
_diffrn_radiation_wavelength 1.54178
_diffrn_reflns_av_R_equivalents 0.0716
_diffrn_reflns_av_unetI/netI 0.0293
_diffrn_reflns_Laue_measured_fraction_full 0.999
_diffrn_reflns_Laue_measured_fraction_max 0.995
_diffrn_reflns_limit_h_max 23
_diffrn_reflns_limit_h_min -29
_diffrn_reflns_limit_k_max 23
_diffrn_reflns_limit_k_min -20
_diffrn_reflns_limit_l_max 58
_diffrn_reflns_limit_l_min -51
_diffrn_reflns_number 270691
_diffrn_reflns_point_group_measured_fraction_full 0.999
_diffrn_reflns_point_group_measured_fraction_max 0.995
_diffrn_reflns_theta_full 67.679
_diffrn_reflns_theta_max 70.859
_diffrn_reflns_theta_min 2.599
_exptl_absorpt_coefficient_mu 0.923
_exptl_absorpt_correction_T_max 0.9935
_exptl_absorpt_correction_T_min 0.7905
_exptl_absorpt_correction_type multi-scan
_exptl_absorpt_process_details
;
STOE X-Red32, absorption correction by Gaussian integration, analogous to
P. Coppens in: F. R. Ahmed (Editor), "Crystallographic Computing", Munksgaard,
Copenhagen (1970), 255 - 270. Afterwards scaling of reflection intensities was
performed within STOE LANA. J. Koziskova, F. Hahn, J. Richter, J. Kozisek, Acta
Chimica Slovaca, vol. 9, no. 2, 2016, pp. 136 - 140.
Finally a spherical absorption correction was done within STOE LANA.
;
_exptl_crystal_colour colourless
_exptl_crystal_colour_primary colourless
_exptl_crystal_density_diffrn 1.112
_exptl_crystal_description block
_exptl_crystal_F_000 8064
_exptl_crystal_size_max 0.2
_exptl_crystal_size_mid 0.163
_exptl_crystal_size_min 0.14
_refine_diff_density_max 1.341
_refine_diff_density_min -0.644
_refine_diff_density_rms 0.087
_refine_ls_extinction_method none
_refine_ls_goodness_of_fit_ref 1.021
_refine_ls_hydrogen_treatment constr
_refine_ls_matrix_type full
_refine_ls_number_parameters 1280
_refine_ls_number_reflns 21322
_refine_ls_number_restraints 110
_refine_ls_restrained_S_all 7.652
_refine_ls_R_factor_all 0.1009
_refine_ls_R_factor_gt 0.0762
_refine_ls_shift/su_max 0.001
_refine_ls_shift/su_mean 0.000
_refine_ls_structure_factor_coef Fsqd
_refine_ls_weighting_details 'w=1/[\s^2^(Fo^2^)+(0.1506P)^2^+30.9336P] where P=(Fo^2^+2Fc^2^)/3'
_refine_ls_weighting_scheme calc
_refine_ls_wR_factor_gt 0.2227
_refine_ls_wR_factor_ref 0.2496
_reflns_Friedel_coverage 0.000
_reflns_number_gt 15720
_reflns_number_total 21322
_reflns_threshold_expression 'I > 2\s(I)'
_cod_data_source_file d4cc04266b2.cif
_cod_data_source_block 4
_cod_depositor_comments 'Adding full bibliography for 7133709--7133712.cif.'
_cod_database_code 7133712
_shelx_shelxl_version_number 2019/3
_shelx_space_group_comment
;
The symmetry employed for this shelxl refinement is uniquely defined
by the following loop, which should always be used as a source of
symmetry information in preference to the above space-group names.
They are only intended as comments.
;
_shelx_estimated_absorpt_t_max 0.882
_shelx_estimated_absorpt_t_min 0.837
_olex2_refinement_description
;
1. Fixed Uiso
 At 1.2 times of:
  All C(H) groups, All C(H,H) groups
 At 1.5 times of:
  All C(H,H,H) groups
2. Restrained distances
 C107-C108 = C108-O3 = O3-C109 = C109-C110
 1.48 with sigma of 0.02
 C107-O3 = C108-C109 = O3-C110
 2.2 with sigma of 0.02
 C111-C112 = C112-O2 = O2-C105 = C105-C106
 1.48 with sigma of 0.02
 C111-O2 = C112-C105 = O2-C106
 2.2 with sigma of 0.02
 C113-C114 = C114-O4 = O4-C115 = C115-C116
 1.48 with sigma of 0.02
 C113-O4 = C114-C115 = O4-C116
 2.2 with sigma of 0.02
 C95-C96 = C104-C103
 1.5 with sigma of 0.02
 N12-C95 = N14-C104
 1.15 with sigma of 0.02
 H52-H96C
 2.1 with sigma of 0.02
3. Uiso/Uaniso restraints and constraints
O4 \\sim C113 \\sim C114 \\sim C115 \\sim C116: within 2A with sigma of 0.005
and sigma for terminal atoms of 0.01 within 2A
O2 \\sim C111 \\sim C112 \\sim C105 \\sim C106: within 2A with sigma of 0.005
and sigma for terminal atoms of 0.01 within 2A
O3 \\sim C107 \\sim C108 \\sim C109 \\sim C110: within 2A with sigma of 0.005
and sigma for terminal atoms of 0.01 within 2A
N14 \\sim C104 \\sim C103: within 2A with sigma of 0.005 and sigma for terminal
atoms of 0.01 within 2A
4. Others
 Fixed Sof: O2(0.5) C111(0.5) H11D(0.5) H11E(0.5) H11F(0.5) C112(0.5)
 H11G(0.5) H11H(0.5) C105(0.5) H10K(0.5) H10L(0.5) C106(0.5) H10M(0.5)
 H10N(0.5) H10O(0.5) O3(0.5) C107(0.5) H10P(0.5) H10Q(0.5) H10R(0.5) C108(0.5)
 H10S(0.5) H10T(0.5) C109(0.5) H10U(0.5) H10V(0.5) C110(0.5) H11I(0.5)
 H11J(0.5) H11K(0.5) N14(0.5) C104(0.5) C103(0.5) H10W(0.5) H10X(0.5) H10Y(0.5)
 O4(0.5) C113(0.5) H11L(0.5) H11M(0.5) H11N(0.5) C114(0.5) H11O(0.5) H11P(0.5)
 C115(0.5) H11Q(0.5) H11R(0.5) C116(0.5) H11S(0.5) H11T(0.5) H11U(0.5)
5.a Riding coordinates:
 C103(H10W,H10X,H10Y)
5.b Secondary CH2 refined with riding coordinates:
 C1(H1A,H1B), C2(H2A,H2B), C3(H3A,H3B), C4(H4A,H4B), C5(H5A,H5B), C6(H6A,H6B),
 C7(H7A,H7B), C8(H8A,H8B), C13(H13A,H13B), C14(H14A,H14B), C15(H15A,H15B),
 C16(H16A,H16B), C17(H17A,H17B), C18(H18A,H18B), C19(H19A,H19B), C20(H20A,H20B),
  C100(H10D,H10E), C101(H10F,H10G), C112(H11G,H11H), C105(H10K,H10L), C108(H10S,
 H10T), C109(H10U,H10V), C114(H11O,H11P), C115(H11Q,H11R)
5.c Aromatic/amide H refined with riding coordinates:
 C26(H26), C28(H28), C30(H30), C34(H34), C36(H36), C38(H38), C42(H42),
 C44(H44), C46(H46), C50(H50), C52(H52), C54(H54), C58(H58), C60(H60), C62(H62),
  C66(H66), C68(H68), C70(H70), C74(H74), C76(H76), C78(H78), C82(H82),
 C84(H84), C86(H86)
5.d Idealised Me refined as rotating group:
 C9(H9A,H9B,H9C), C10(H10A,H10B,H10C), C11(H11A,H11B,H11C), C12(H12A,H12B,
 H12C), C21(H21A,H21B,H21C), C22(H22A,H22B,H22C), C23(H23A,H23B,H23C), C24(H24A,
 H24B,H24C), C31(H31A,H31B,H31C), C32(H32A,H32B,H32C), C39(H39A,H39B,H39C),
 C40(H40A,H40B,H40C), C47(H47A,H47B,H47C), C48(H48A,H48B,H48C), C55(H55A,H55B,
 H55C), C56(H56A,H56B,H56C), C63(H63A,H63B,H63C), C64(H64A,H64B,H64C), C71(H71A,
 H71B,H71C), C72(H72A,H72B,H72C), C79(H79A,H79B,H79C), C80(H80A,H80B,H80C),
 C87(H87A,H87B,H87C), C88(H88A,H88B,H88C), C90(H90A,H90B,H90C), C92(H92A,H92B,
 H92C), C94(H94A,H94B,H94C), C96(H96A,H96B,H96C), C98(H98A,H98B,H98C), C99(H99A,
 H99B,H99C), C102(H10H,H10I,H10J), C111(H11D,H11E,H11F), C106(H10M,H10N,H10O),
 C107(H10P,H10Q,H10R), C110(H11I,H11J,H11K), C113(H11L,H11M,H11N), C116(H11S,
 H11T,H11U)
;
_olex2_submission_special_instructions 'No special instructions were received'

loop_
_space_group_symop_operation_xyz
'x, y, z'
'-x+1/2, -y, z+1/2'
'-x, y+1/2, -z+1/2'
'x+1/2, -y+1/2, -z'
'-x, -y, -z'
'x-1/2, y, -z-1/2'
'x, -y-1/2, z-1/2'
'-x-1/2, y-1/2, z'

loop_
_atom_site_label
_atom_site_type_symbol
_atom_site_fract_x
_atom_site_fract_y
_atom_site_fract_z
_atom_site_U_iso_or_equiv
_atom_site_adp_type
_atom_site_occupancy
_atom_site_site_symmetry_order
_atom_site_calc_flag
_atom_site_refinement_flags_posn
_atom_site_refinement_flags_adp
_atom_site_refinement_flags_occupancy
_atom_site_disorder_assembly
_atom_site_disorder_group
Zn1 Zn 0.51198(2) 0.21384(2) 0.61138(2) 0.03470(15) Uani 1 1 d . . . . .
Zn2 Zn 0.52143(2) 0.10619(2) 0.63987(2) 0.03538(15) Uani 1 1 d . . . . .
N1 N 0.49797(13) 0.32363(16) 0.63317(6) 0.0375(7) Uani 1 1 d . . . . .
N2 N 0.42471(13) 0.24744(17) 0.59577(6) 0.0398(7) Uani 1 1 d . . . . .
N3 N 0.51596(14) 0.20378(17) 0.56139(7) 0.0428(7) Uani 1 1 d . . . . .
N4 N 0.58994(13) 0.27747(16) 0.59933(7) 0.0408(7) Uani 1 1 d . . . . .
N5 N 0.57367(14) 0.11001(16) 0.68459(7) 0.0427(7) Uani 1 1 d . . . . .
N6 N 0.45900(13) 0.08057(16) 0.67443(7) 0.0397(7) Uani 1 1 d . . . . .
N7 N 0.47899(14) -0.00353(17) 0.62430(7) 0.0436(7) Uani 1 1 d . . . . .
N8 N 0.59316(14) 0.03195(17) 0.63267(7) 0.0443(7) Uani 1 1 d . . . . .
C1 C 0.45242(18) 0.3574(2) 0.61865(9) 0.0490(10) Uani 1 1 d . . . . .
H1A H 0.465907 0.377160 0.600719 0.059 Uiso 1 1 calc R U . . .
H1B H 0.438490 0.396237 0.630309 0.059 Uiso 1 1 calc R U . . .
C2 C 0.40646(18) 0.3082(2) 0.61276(10) 0.0499(10) Uani 1 1 d . . . . .
H2A H 0.390988 0.291396 0.630764 0.060 Uiso 1 1 calc R U . . .
H2B H 0.376887 0.333009 0.602557 0.060 Uiso 1 1 calc R U . . .
C3 C 0.42856(19) 0.2676(3) 0.56612(9) 0.0527(10) Uani 1 1 d . . . . .
H3A H 0.446707 0.313579 0.564655 0.063 Uiso 1 1 calc R U . . .
H3B H 0.391047 0.271853 0.558144 0.063 Uiso 1 1 calc R U . . .
C4 C 0.4605(2) 0.2154(3) 0.54965(9) 0.0541(11) Uani 1 1 d . . . . .
H4A H 0.440160 0.170839 0.549442 0.065 Uiso 1 1 calc R U . . .
H4B H 0.464016 0.231687 0.530005 0.065 Uiso 1 1 calc R U . . .
C5 C 0.55469(19) 0.2577(2) 0.55135(9) 0.0526(10) Uani 1 1 d . . . . .
H5A H 0.535606 0.303191 0.550873 0.063 Uiso 1 1 calc R U . . .
H5B H 0.566389 0.246394 0.531962 0.063 Uiso 1 1 calc R U . . .
C6 C 0.60413(19) 0.2632(2) 0.56960(9) 0.0533(10) Uani 1 1 d . . . . .
H6A H 0.625169 0.219154 0.568548 0.064 Uiso 1 1 calc R U . . .
H6B H 0.628114 0.300899 0.562497 0.064 Uiso 1 1 calc R U . . .
C7 C 0.57792(19) 0.3521(2) 0.60286(10) 0.0505(10) Uani 1 1 d . . . . .
H7A H 0.554478 0.368216 0.587139 0.061 Uiso 1 1 calc R U . . .
H7B H 0.612796 0.378775 0.602279 0.061 Uiso 1 1 calc R U . . .
C8 C 0.54930(19) 0.3659(2) 0.62997(9) 0.0490(10) Uani 1 1 d . . . . .
H8A H 0.539790 0.415830 0.631088 0.059 Uiso 1 1 calc R U . . .
H8B H 0.574638 0.355130 0.645669 0.059 Uiso 1 1 calc R U . . .
C9 C 0.48618(18) 0.3184(2) 0.66325(8) 0.0451(9) Uani 1 1 d . . . . .
H9A H 0.451871 0.292432 0.666029 0.068 Uiso 1 1 calc R U . . .
H9B H 0.482311 0.365106 0.671205 0.068 Uiso 1 1 calc R U . . .
H9C H 0.516477 0.294047 0.672658 0.068 Uiso 1 1 calc R U . . .
C10 C 0.38373(18) 0.1922(2) 0.59963(9) 0.0507(10) Uani 1 1 d . . . . .
H10A H 0.393690 0.152016 0.588033 0.076 Uiso 1 1 calc R U . . .
H10B H 0.347356 0.209318 0.593997 0.076 Uiso 1 1 calc R U . . .
H10C H 0.382780 0.178333 0.619426 0.076 Uiso 1 1 calc R U . . .
C11 C 0.5350(2) 0.1352(2) 0.55230(10) 0.0574(11) Uani 1 1 d . . . . .
H11A H 0.573790 0.129353 0.557424 0.086 Uiso 1 1 calc R U . . .
H11B H 0.530980 0.131190 0.531881 0.086 Uiso 1 1 calc R U . . .
H11C H 0.512898 0.099138 0.561493 0.086 Uiso 1 1 calc R U . . .
C12 C 0.63754(18) 0.2591(3) 0.61684(10) 0.0558(11) Uani 1 1 d . . . . .
H12A H 0.630473 0.273122 0.636298 0.084 Uiso 1 1 calc R U . . .
H12B H 0.670347 0.283237 0.609851 0.084 Uiso 1 1 calc R U . . .
H12C H 0.643559 0.208788 0.616059 0.084 Uiso 1 1 calc R U . . .
C13 C 0.53470(19) 0.1008(2) 0.70796(9) 0.0506(10) Uani 1 1 d . . . . .
H13A H 0.520300 0.146718 0.713799 0.061 Uiso 1 1 calc R U . . .
H13B H 0.554195 0.080071 0.724195 0.061 Uiso 1 1 calc R U . . .
C14 C 0.48746(18) 0.0546(2) 0.69969(8) 0.0477(9) Uani 1 1 d . . . . .
H14A H 0.501443 0.007106 0.696034 0.057 Uiso 1 1 calc R U . . .
H14B H 0.460897 0.051888 0.715425 0.057 Uiso 1 1 calc R U . . .
C15 C 0.41928(17) 0.0277(2) 0.66398(9) 0.0471(9) Uani 1 1 d . . . . .
H15A H 0.392763 0.050266 0.651071 0.056 Uiso 1 1 calc R U . . .
H15B H 0.398310 0.008503 0.680028 0.056 Uiso 1 1 calc R U . . .
C16 C 0.44818(17) -0.0307(2) 0.64880(9) 0.0456(9) Uani 1 1 d . . . . .
H16A H 0.473948 -0.054196 0.661804 0.055 Uiso 1 1 calc R U . . .
H16B H 0.420715 -0.065248 0.642401 0.055 Uiso 1 1 calc R U . . .
C17 C 0.52383(19) -0.0521(2) 0.61679(9) 0.0509(10) Uani 1 1 d . . . . .
H17A H 0.533647 -0.045630 0.596777 0.061 Uiso 1 1 calc R U . . .
H17B H 0.510809 -0.100504 0.619229 0.061 Uiso 1 1 calc R U . . .
C18 C 0.57409(19) -0.0407(2) 0.63464(10) 0.0507(10) Uani 1 1 d . . . . .
H18A H 0.565342 -0.051794 0.654443 0.061 Uiso 1 1 calc R U . . .
H18B H 0.603860 -0.072250 0.628400 0.061 Uiso 1 1 calc R U . . .
C19 C 0.63635(17) 0.0453(2) 0.65414(10) 0.0506(10) Uani 1 1 d . . . . .
H19A H 0.656246 0.088595 0.649257 0.061 Uiso 1 1 calc R U . . .
H19B H 0.663261 0.006667 0.653919 0.061 Uiso 1 1 calc R U . . .
C20 C 0.61262(18) 0.0523(2) 0.68334(10) 0.0515(10) Uani 1 1 d . . . . .
H20A H 0.593667 0.008590 0.688583 0.062 Uiso 1 1 calc R U . . .
H20B H 0.642779 0.060267 0.696954 0.062 Uiso 1 1 calc R U . . .
C21 C 0.60383(19) 0.1752(2) 0.68841(10) 0.0526(10) Uani 1 1 d . . . . .
H21A H 0.629389 0.181799 0.672706 0.079 Uiso 1 1 calc R U . . .
H21B H 0.624573 0.173370 0.706050 0.079 Uiso 1 1 calc R U . . .
H21C H 0.577741 0.214024 0.689032 0.079 Uiso 1 1 calc R U . . .
C22 C 0.42788(18) 0.1446(2) 0.68112(9) 0.0468(9) Uani 1 1 d . . . . .
H22A H 0.453205 0.179980 0.688372 0.070 Uiso 1 1 calc R U . . .
H22B H 0.399870 0.134231 0.695331 0.070 Uiso 1 1 calc R U . . .
H22C H 0.409948 0.162025 0.664074 0.070 Uiso 1 1 calc R U . . .
C23 C 0.4418(2) 0.0053(2) 0.60040(9) 0.0545(11) Uani 1 1 d . . . . .
H23A H 0.410198 0.033702 0.606087 0.082 Uiso 1 1 calc R U . . .
H23B H 0.428906 -0.040296 0.594045 0.082 Uiso 1 1 calc R U . . .
H23C H 0.461448 0.028549 0.585055 0.082 Uiso 1 1 calc R U . . .
C24 C 0.61774(18) 0.0442(2) 0.60494(9) 0.0519(10) Uani 1 1 d . . . . .
H24A H 0.590334 0.034809 0.590316 0.078 Uiso 1 1 calc R U . . .
H24B H 0.649456 0.013367 0.602388 0.078 Uiso 1 1 calc R U . . .
H24C H 0.629826 0.092733 0.603604 0.078 Uiso 1 1 calc R U . . .
C25 C 0.23909(15) 0.51097(18) 0.26779(7) 0.0340(7) Uani 1 1 d . . . . .
C26 C 0.25598(15) 0.52761(18) 0.29498(7) 0.0353(7) Uani 1 1 d . . . . .
H26 H 0.288746 0.506868 0.301959 0.042 Uiso 1 1 calc R U . . .
C27 C 0.22707(16) 0.57339(18) 0.31252(8) 0.0375(8) Uani 1 1 d . . . . .
C28 C 0.17854(16) 0.60319(18) 0.30256(8) 0.0374(8) Uani 1 1 d . . . . .
H28 H 0.158056 0.633567 0.314322 0.045 Uiso 1 1 calc R U . . .
C29 C 0.15975(15) 0.58889(18) 0.27549(8) 0.0368(8) Uani 1 1 d . . . . .
C30 C 0.19041(15) 0.54337(18) 0.25864(7) 0.0346(7) Uani 1 1 d . . . . .
H30 H 0.177679 0.533979 0.240165 0.042 Uiso 1 1 calc R U . . .
C31 C 0.24833(18) 0.5895(2) 0.34176(8) 0.0443(9) Uani 1 1 d . . . . .
H31A H 0.255720 0.545914 0.351745 0.067 Uiso 1 1 calc R U . . .
H31B H 0.220618 0.616329 0.352061 0.067 Uiso 1 1 calc R U . . .
H31C H 0.282402 0.616572 0.340354 0.067 Uiso 1 1 calc R U . . .
C32 C 0.10715(16) 0.6198(2) 0.26493(9) 0.0463(9) Uani 1 1 d . . . . .
H32A H 0.080435 0.622323 0.280327 0.069 Uiso 1 1 calc R U . . .
H32B H 0.092299 0.590645 0.249845 0.069 Uiso 1 1 calc R U . . .
H32C H 0.114245 0.666645 0.257705 0.069 Uiso 1 1 calc R U . . .
C33 C 0.30904(15) 0.40199(18) 0.26503(7) 0.0335(7) Uani 1 1 d . . . . .
C34 C 0.28293(15) 0.36824(18) 0.28771(7) 0.0346(7) Uani 1 1 d . . . . .
H34 H 0.246702 0.382260 0.292690 0.042 Uiso 1 1 calc R U . . .
C35 C 0.30769(16) 0.31549(18) 0.30309(7) 0.0367(8) Uani 1 1 d . . . . .
C36 C 0.36055(16) 0.29379(19) 0.29567(8) 0.0394(8) Uani 1 1 d . . . . .
H36 H 0.377915 0.257758 0.306058 0.047 Uiso 1 1 calc R U . . .
C37 C 0.38814(15) 0.32442(19) 0.27320(8) 0.0371(8) Uani 1 1 d . . . . .
C38 C 0.36174(15) 0.37779(18) 0.25829(7) 0.0353(7) Uani 1 1 d . . . . .
H38 H 0.380526 0.398447 0.242908 0.042 Uiso 1 1 calc R U . . .
C39 C 0.27790(18) 0.2831(2) 0.32771(8) 0.0467(9) Uani 1 1 d . . . . .
H39A H 0.281119 0.232375 0.326679 0.070 Uiso 1 1 calc R U . . .
H39B H 0.238923 0.296281 0.327120 0.070 Uiso 1 1 calc R U . . .
H39C H 0.294328 0.299641 0.345275 0.070 Uiso 1 1 calc R U . . .
C40 C 0.44545(16) 0.3015(2) 0.26488(10) 0.0485(10) Uani 1 1 d . . . . .
H40A H 0.470206 0.341730 0.264933 0.073 Uiso 1 1 calc R U . . .
H40B H 0.444432 0.281140 0.246019 0.073 Uiso 1 1 calc R U . . .
H40C H 0.458841 0.266749 0.278295 0.073 Uiso 1 1 calc R U . . .
C41 C 0.31770(15) 0.51859(18) 0.23159(7) 0.0356(7) Uani 1 1 d . . . . .
C42 C 0.30024(16) 0.55530(19) 0.20781(8) 0.0388(8) Uani 1 1 d . . . . .
H42 H 0.265360 0.544185 0.199970 0.047 Uiso 1 1 calc R U . . .
C43 C 0.33144(18) 0.60734(19) 0.19505(8) 0.0421(9) Uani 1 1 d . . . . .
C44 C 0.38212(17) 0.6245(2) 0.20650(8) 0.0438(9) Uani 1 1 d . . . . .
H44 H 0.403993 0.659535 0.197950 0.053 Uiso 1 1 calc R U . . .
C45 C 0.40107(16) 0.5910(2) 0.23027(9) 0.0434(9) Uani 1 1 d . . . . .
C46 C 0.36858(15) 0.53854(19) 0.24244(8) 0.0378(8) Uani 1 1 d . . . . .
H46 H 0.381889 0.515716 0.258784 0.045 Uiso 1 1 calc R U . . .
C47 C 0.3108(2) 0.6434(2) 0.16896(9) 0.0550(11) Uani 1 1 d . . . . .
H47A H 0.287471 0.682823 0.174325 0.082 Uiso 1 1 calc R U . . .
H47B H 0.289327 0.610631 0.157645 0.082 Uiso 1 1 calc R U . . .
H47C H 0.342219 0.660272 0.157976 0.082 Uiso 1 1 calc R U . . .
C48 C 0.45576(17) 0.6111(2) 0.24346(11) 0.0556(11) Uani 1 1 d . . . . .
H48A H 0.449169 0.632455 0.261843 0.083 Uiso 1 1 calc R U . . .
H48B H 0.474781 0.644373 0.231252 0.083 Uiso 1 1 calc R U . . .
H48C H 0.478615 0.569516 0.245789 0.083 Uiso 1 1 calc R U . . .
C49 C 0.23986(15) 0.41820(18) 0.22403(7) 0.0340(7) Uani 1 1 d . . . . .
C50 C 0.26004(15) 0.40089(19) 0.19749(7) 0.0371(8) Uani 1 1 d . . . . .
H50 H 0.295431 0.417490 0.192255 0.045 Uiso 1 1 calc R U . . .
C51 C 0.23064(16) 0.3601(2) 0.17810(8) 0.0411(8) Uani 1 1 d . . . . .
C52 C 0.17912(16) 0.3356(2) 0.18581(8) 0.0422(8) Uani 1 1 d . . . . .
H52 H 0.158420 0.308816 0.172798 0.051 Uiso 1 1 calc DR U . . .
C53 C 0.15724(15) 0.34941(19) 0.21203(8) 0.0394(8) Uani 1 1 d . . . . .
C54 C 0.18790(15) 0.39062(18) 0.23078(8) 0.0367(8) Uani 1 1 d . . . . .
H54 H 0.172836 0.400215 0.248778 0.044 Uiso 1 1 calc R U . . .
C55 C 0.2544(2) 0.3442(2) 0.14939(9) 0.0550(11) Uani 1 1 d . . . . .
H55A H 0.294541 0.349336 0.149949 0.083 Uiso 1 1 calc R U . . .
H55B H 0.239000 0.376434 0.135537 0.083 Uiso 1 1 calc R U . . .
H55C H 0.245032 0.296348 0.144109 0.083 Uiso 1 1 calc R U . . .
C56 C 0.10065(17) 0.3223(2) 0.22017(9) 0.0498(10) Uani 1 1 d . . . . .
H56A H 0.104162 0.290528 0.236143 0.075 Uiso 1 1 calc R U . . .
H56B H 0.084377 0.297565 0.204211 0.075 Uiso 1 1 calc R U . . .
H56C H 0.076914 0.361461 0.225397 0.075 Uiso 1 1 calc R U . . .
B1 B 0.27692(17) 0.4621(2) 0.24693(8) 0.0339(8) Uani 1 1 d . . . . .
C57 C 0.79534(15) 0.34090(18) 0.48325(7) 0.0356(7) Uani 1 1 d . . . . .
C58 C 0.77968(16) 0.37496(19) 0.45834(8) 0.0380(8) Uani 1 1 d . . . . .
H58 H 0.746299 0.361329 0.449503 0.046 Uiso 1 1 calc R U . . .
C59 C 0.81052(16) 0.42737(19) 0.44606(7) 0.0379(8) Uani 1 1 d . . . . .
C60 C 0.85919(15) 0.44820(19) 0.45923(8) 0.0380(8) Uani 1 1 d . . . . .
H60 H 0.880690 0.484299 0.451153 0.046 Uiso 1 1 calc R U . . .
C61 C 0.87669(16) 0.41681(19) 0.48406(8) 0.0399(8) Uani 1 1 d . . . . .
C62 C 0.84459(15) 0.36362(19) 0.49537(8) 0.0375(8) Uani 1 1 d . . . . .
H62 H 0.856788 0.341750 0.512140 0.045 Uiso 1 1 calc R U . . .
C63 C 0.79197(18) 0.4605(2) 0.41905(8) 0.0455(9) Uani 1 1 d . . . . .
H63A H 0.796761 0.511040 0.420286 0.068 Uiso 1 1 calc R U . . .
H63B H 0.753031 0.449781 0.415815 0.068 Uiso 1 1 calc R U . . .
H63C H 0.814042 0.442419 0.403449 0.068 Uiso 1 1 calc R U . . .
C64 C 0.92847(17) 0.4401(2) 0.49870(9) 0.0478(9) Uani 1 1 d . . . . .
H64A H 0.948171 0.399456 0.505969 0.072 Uiso 1 1 calc R U . . .
H64B H 0.918868 0.471071 0.514301 0.072 Uiso 1 1 calc R U . . .
H64C H 0.952056 0.465007 0.485367 0.072 Uiso 1 1 calc R U . . .
C65 C 0.72234(16) 0.23365(18) 0.47633(7) 0.0372(8) Uani 1 1 d . . . . .
C66 C 0.74524(16) 0.21549(19) 0.45048(7) 0.0372(8) Uani 1 1 d . . . . .
H66 H 0.780073 0.234267 0.445470 0.045 Uiso 1 1 calc R U . . .
C67 C 0.71869(17) 0.17043(19) 0.43154(8) 0.0401(8) Uani 1 1 d . . . . .
C68 C 0.66791(17) 0.14290(19) 0.43907(8) 0.0409(8) Uani 1 1 d . . . . .
H68 H 0.649130 0.113244 0.426308 0.049 Uiso 1 1 calc R U . . .
C69 C 0.64409(16) 0.15780(19) 0.46479(8) 0.0402(8) Uani 1 1 d . . . . .
C70 C 0.67220(16) 0.20233(18) 0.48308(8) 0.0373(8) Uani 1 1 d . . . . .
H70 H 0.656407 0.211695 0.500937 0.045 Uiso 1 1 calc R U . . .
C71 C 0.74410(19) 0.1546(2) 0.40334(8) 0.0500(10) Uani 1 1 d . . . . .
H71A H 0.716633 0.132321 0.391238 0.075 Uiso 1 1 calc R U . . .
H71B H 0.775542 0.123280 0.405866 0.075 Uiso 1 1 calc R U . . .
H71C H 0.756620 0.197936 0.394597 0.075 Uiso 1 1 calc R U . . .
C72 C 0.58942(18) 0.1262(2) 0.47349(10) 0.0531(10) Uani 1 1 d . . . . .
H72A H 0.572084 0.104119 0.457194 0.080 Uiso 1 1 calc R U . . .
H72B H 0.565212 0.162849 0.480740 0.080 Uiso 1 1 calc R U . . .
H72C H 0.595647 0.091370 0.488156 0.080 Uiso 1 1 calc R U . . .
C73 C 0.70999(16) 0.33776(18) 0.51494(7) 0.0365(8) Uani 1 1 d . . . . .
C74 C 0.72582(16) 0.37182(18) 0.53988(7) 0.0372(8) Uani 1 1 d . . . . .
H74 H 0.760600 0.360903 0.547887 0.045 Uiso 1 1 calc R U . . .
C75 C 0.69289(16) 0.42056(19) 0.55323(8) 0.0386(8) Uani 1 1 d . . . . .
C76 C 0.64184(17) 0.43684(19) 0.54173(8) 0.0417(8) Uani 1 1 d . . . . .
H76 H 0.618906 0.469997 0.550780 0.050 Uiso 1 1 calc R U . . .
C77 C 0.62383(17) 0.40474(19) 0.51687(8) 0.0421(8) Uani 1 1 d . . . . .
C78 C 0.65869(16) 0.35656(19) 0.50404(8) 0.0387(8) Uani 1 1 d . . . . .
H78 H 0.646926 0.335469 0.487025 0.046 Uiso 1 1 calc R U . . .
C79 C 0.71287(19) 0.4556(2) 0.57971(8) 0.0482(10) Uani 1 1 d . . . . .
H79A H 0.727399 0.420464 0.592657 0.072 Uiso 1 1 calc R U . . .
H79B H 0.682163 0.480158 0.588648 0.072 Uiso 1 1 calc R U . . .
H79C H 0.742028 0.488852 0.575030 0.072 Uiso 1 1 calc R U . . .
C80 C 0.56791(19) 0.4206(2) 0.50438(11) 0.0571(11) Uani 1 1 d . . . . .
H80A H 0.572165 0.453175 0.488713 0.086 Uiso 1 1 calc R U . . .
H80B H 0.544246 0.441394 0.518784 0.086 Uiso 1 1 calc R U . . .
H80C H 0.551096 0.377449 0.497568 0.086 Uiso 1 1 calc R U . . .
C81 C 0.78596(15) 0.23285(18) 0.52028(7) 0.0361(8) Uani 1 1 d . . . . .
C82 C 0.76378(16) 0.21172(18) 0.54608(8) 0.0379(8) Uani 1 1 d . . . . .
H82 H 0.729394 0.230455 0.551849 0.045 Uiso 1 1 calc R U . . .
C83 C 0.79044(17) 0.16398(19) 0.56368(8) 0.0407(8) Uani 1 1 d . . . . .
C84 C 0.84046(17) 0.1361(2) 0.55532(8) 0.0436(9) Uani 1 1 d . . . . .
H84 H 0.859150 0.104257 0.567239 0.052 Uiso 1 1 calc R U . . .
C85 C 0.86362(17) 0.1544(2) 0.52945(8) 0.0424(8) Uani 1 1 d . . . . .
C86 C 0.83625(16) 0.20155(19) 0.51256(8) 0.0387(8) Uani 1 1 d . . . . .
H86 H 0.852038 0.213399 0.494943 0.046 Uiso 1 1 calc R U . . .
C87 C 0.7637(2) 0.1438(2) 0.59121(8) 0.0516(10) Uani 1 1 d . . . . .
H87A H 0.732487 0.112813 0.587546 0.077 Uiso 1 1 calc R U . . .
H87B H 0.750673 0.185680 0.600855 0.077 Uiso 1 1 calc R U . . .
H87C H 0.790689 0.119795 0.603067 0.077 Uiso 1 1 calc R U . . .
C88 C 0.9187(2) 0.1246(3) 0.52069(11) 0.0605(12) Uani 1 1 d . . . . .
H88A H 0.928776 0.142719 0.502148 0.091 Uiso 1 1 calc R U . . .
H88B H 0.916223 0.073808 0.519859 0.091 Uiso 1 1 calc R U . . .
H88C H 0.946900 0.138042 0.534405 0.091 Uiso 1 1 calc R U . . .
B2 B 0.75347(18) 0.2856(2) 0.49870(8) 0.0362(9) Uani 1 1 d . . . . .
N9 N 0.5239(2) 0.8265(3) 0.67291(10) 0.0751(13) Uani 1 1 d . . . . .
C89 C 0.5233(2) 0.7743(3) 0.66201(11) 0.0646(13) Uani 1 1 d . . . . .
C90 C 0.5250(3) 0.7073(4) 0.64790(17) 0.100(2) Uani 1 1 d . . . . .
H90A H 0.526100 0.714512 0.627533 0.150 Uiso 1 1 calc R U . . .
H90B H 0.492167 0.680420 0.652841 0.150 Uiso 1 1 calc R U . . .
H90C H 0.558042 0.681922 0.653818 0.150 Uiso 1 1 calc R U . . .
N10 N 0.62641(16) 0.3430(2) 0.69125(8) 0.0566(9) Uani 1 1 d . . . . .
C91 C 0.65691(17) 0.3297(2) 0.70867(9) 0.0441(9) Uani 1 1 d . . . . .
C92 C 0.69591(16) 0.3119(2) 0.73075(8) 0.0425(8) Uani 1 1 d . . . . .
H92A H 0.731861 0.332482 0.726440 0.064 Uiso 1 1 calc R U . . .
H92B H 0.699534 0.261266 0.731939 0.064 Uiso 1 1 calc R U . . .
H92C H 0.682595 0.330070 0.748746 0.064 Uiso 1 1 calc R U . . .
N11 N 0.1581(2) 0.4453(3) 0.45674(9) 0.0844(15) Uani 1 1 d . . . . .
C93 C 0.1933(2) 0.4506(3) 0.47276(10) 0.0584(11) Uani 1 1 d . . . . .
C94 C 0.23656(18) 0.4576(2) 0.49298(9) 0.0502(10) Uani 1 1 d . . . . .
H94A H 0.225601 0.434978 0.510559 0.075 Uiso 1 1 calc R U . . .
H94B H 0.243621 0.506999 0.496463 0.075 Uiso 1 1 calc R U . . .
H94C H 0.270091 0.435555 0.485763 0.075 Uiso 1 1 calc R U . . .
N12 N 0.3606(5) 0.6816(5) 0.58269(19) 0.189(5) Uani 1 1 d D . . . .
C95 C 0.3781(6) 0.7119(7) 0.6030(2) 0.177(6) Uani 1 1 d D . . . .
C96 C 0.3956(4) 0.7512(7) 0.6228(2) 0.161(5) Uani 1 1 d D . . . .
H96A H 0.426178 0.728211 0.632572 0.241 Uiso 1 1 calc R U . . .
H96B H 0.365690 0.760046 0.636165 0.241 Uiso 1 1 calc R U . . .
H96C H 0.408418 0.795369 0.614921 0.241 Uiso 1 1 calc DR U . . .
N13 N 0.34956(19) 0.2849(3) 0.68018(10) 0.0738(12) Uani 1 1 d . . . . .
C97 C 0.32315(18) 0.2774(2) 0.69989(10) 0.0499(10) Uani 1 1 d . . . . .
C98 C 0.28849(17) 0.2687(2) 0.72433(9) 0.0467(9) Uani 1 1 d . . . . .
H98A H 0.254461 0.244817 0.718913 0.070 Uiso 1 1 calc R U . . .
H98B H 0.279494 0.314403 0.732198 0.070 Uiso 1 1 calc R U . . .
H98C H 0.308021 0.241010 0.738442 0.070 Uiso 1 1 calc R U . . .
O1 O 0.5686(3) 0.7844(3) 0.58426(13) 0.133(2) Uani 1 1 d . . . . .
C99 C 0.4787(6) 0.7523(7) 0.5697(5) 0.292(12) Uani 1 1 d . . . . .
H99A H 0.458378 0.736487 0.553140 0.439 Uiso 1 1 calc R U . . .
H99B H 0.456287 0.785897 0.580159 0.439 Uiso 1 1 calc R U . . .
H99C H 0.487065 0.712437 0.581796 0.439 Uiso 1 1 calc R U . . .
C100 C 0.5362(5) 0.7893(6) 0.5598(2) 0.164(5) Uani 1 1 d . . . . .
H10D H 0.553234 0.764090 0.543952 0.197 Uiso 1 1 calc R U . . .
H10E H 0.530105 0.838401 0.554392 0.197 Uiso 1 1 calc R U . . .
C101 C 0.6217(3) 0.8105(4) 0.57969(19) 0.102(2) Uani 1 1 d . . . . .
H10F H 0.621016 0.860976 0.575697 0.123 Uiso 1 1 calc R U . . .
H10G H 0.640345 0.785905 0.564105 0.123 Uiso 1 1 calc R U . . .
C102 C 0.6503(5) 0.7942(4) 0.6093(2) 0.154(5) Uani 1 1 d . . . . .
H10H H 0.655622 0.743924 0.611274 0.231 Uiso 1 1 calc R U . . .
H10I H 0.626732 0.811083 0.624562 0.231 Uiso 1 1 calc R U . . .
H10J H 0.686110 0.817642 0.610214 0.231 Uiso 1 1 calc R U . . .
O2 O 0.4395(4) 0.4428(4) 0.55467(17) 0.0872(19) Uani 0.5 1 d D U P A 1
C111 C 0.4931(5) 0.5176(7) 0.5752(3) 0.109(4) Uani 0.5 1 d D U P A 1
H11D H 0.493904 0.560390 0.563970 0.164 Uiso 0.5 1 calc R U P A 1
H11E H 0.528248 0.512209 0.585042 0.164 Uiso 0.5 1 calc R U P A 1
H11F H 0.463072 0.520254 0.588859 0.164 Uiso 0.5 1 calc R U P A 1
C112 C 0.4848(5) 0.4614(7) 0.5577(3) 0.085(2) Uani 0.5 1 d D U P A 1
H11G H 0.499975 0.473053 0.538962 0.102 Uiso 0.5 1 calc R U P A 1
H11H H 0.506503 0.421813 0.565075 0.102 Uiso 0.5 1 calc R U P A 1
C105 C 0.3939(4) 0.4537(5) 0.5491(2) 0.068(2) Uani 0.5 1 d D U P A 1
H10K H 0.401896 0.448427 0.528793 0.082 Uiso 0.5 1 calc R U P A 1
H10L H 0.399202 0.504149 0.552229 0.082 Uiso 0.5 1 calc R U P A 1
C106 C 0.3406(3) 0.4636(4) 0.54365(15) 0.0393(15) Uani 0.5 1 d D U P A 1
H10M H 0.322924 0.418638 0.539991 0.059 Uiso 0.5 1 calc R U P A 1
H10N H 0.336615 0.493542 0.527135 0.059 Uiso 0.5 1 calc R U P A 1
H10O H 0.322939 0.485740 0.559861 0.059 Uiso 0.5 1 calc R U P A 1
O3 O 0.5067(4) 0.5230(6) 0.6885(3) 0.126(3) Uani 0.5 1 d D U P B 1
C107 C 0.5976(3) 0.5261(3) 0.67699(19) 0.049(2) Uani 0.5 1 d D U P B 1
H10P H 0.600169 0.477894 0.683529 0.073 Uiso 0.5 1 calc R U P B 1
H10Q H 0.606568 0.557685 0.692474 0.073 Uiso 0.5 1 calc R U P B 1
H10R H 0.623586 0.533397 0.661523 0.073 Uiso 0.5 1 calc R U P B 1
C108 C 0.5483(5) 0.5383(6) 0.6684(3) 0.099(3) Uani 0.5 1 d D U P B 1
H10S H 0.541385 0.510411 0.651268 0.119 Uiso 0.5 1 calc R U P B 1
H10T H 0.545483 0.587972 0.663123 0.119 Uiso 0.5 1 calc R U P B 1
C109 C 0.4581(5) 0.5399(7) 0.6688(4) 0.112(3) Uani 0.5 1 d D U P B 1
H10U H 0.451862 0.590552 0.670865 0.134 Uiso 0.5 1 calc R U P B 1
H10V H 0.472413 0.533043 0.649560 0.134 Uiso 0.5 1 calc R U P B 1
C110 C 0.4112(5) 0.5131(6) 0.6689(3) 0.086(3) Uani 0.5 1 d D U P B 1
H11I H 0.384600 0.545979 0.660993 0.129 Uiso 0.5 1 calc R U P B 1
H11J H 0.400698 0.501641 0.688221 0.129 Uiso 0.5 1 calc R U P B 1
H11K H 0.411676 0.470606 0.657546 0.129 Uiso 0.5 1 calc R U P B 1
N14 N 0.5105(7) 0.5626(6) 0.5965(4) 0.147(5) Uani 0.5 1 d D U P C 2
C104 C 0.5548(8) 0.5524(9) 0.6142(5) 0.164(6) Uani 0.5 1 d D U P C 2
C103 C 0.6126(5) 0.5470(5) 0.6357(4) 0.131(5) Uani 0.5 1 d D U P C 2
H10W H 0.624759 0.499610 0.636958 0.196 Uiso 0.5 1 d R U P C 2
H10X H 0.604169 0.564110 0.654148 0.196 Uiso 0.5 1 d R U P C 2
H10Y H 0.641239 0.574910 0.627538 0.196 Uiso 0.5 1 d R U P C 2
O4 O 0.3409(4) 0.5065(6) 0.6194(2) 0.112(2) Uani 0.5 1 d D U P D 2
C113 C 0.3490(5) 0.4824(7) 0.5723(3) 0.090(3) Uani 0.5 1 d D U P D 2
H11L H 0.351549 0.520970 0.558971 0.135 Uiso 0.5 1 calc R U P D 2
H11M H 0.311247 0.464209 0.572443 0.135 Uiso 0.5 1 calc R U P D 2
H11N H 0.374473 0.445380 0.566751 0.135 Uiso 0.5 1 calc R U P D 2
C114 C 0.3614(5) 0.5037(8) 0.5967(3) 0.095(3) Uani 0.5 1 d D U P D 2
H11O H 0.396557 0.479390 0.600419 0.114 Uiso 0.5 1 calc R U P D 2
H11P H 0.371885 0.552697 0.593197 0.114 Uiso 0.5 1 calc R U P D 2
C115 C 0.3404(6) 0.4898(7) 0.6437(3) 0.097(3) Uani 0.5 1 d D U P D 2
H11Q H 0.339284 0.439110 0.640183 0.116 Uiso 0.5 1 calc R U P D 2
H11R H 0.301284 0.501825 0.646997 0.116 Uiso 0.5 1 calc R U P D 2
C116 C 0.3536(3) 0.4849(4) 0.67013(15) 0.0395(15) Uani 0.5 1 d D U P D 2
H11S H 0.393182 0.493187 0.672342 0.059 Uiso 0.5 1 calc R U P D 2
H11T H 0.344486 0.438319 0.677008 0.059 Uiso 0.5 1 calc R U P D 2
H11U H 0.333016 0.519669 0.680941 0.059 Uiso 0.5 1 calc R U P D 2

loop_
_atom_site_aniso_label
_atom_site_aniso_U_11
_atom_site_aniso_U_22
_atom_site_aniso_U_33
_atom_site_aniso_U_23
_atom_site_aniso_U_13
_atom_site_aniso_U_12
Zn1 0.0335(3) 0.0316(3) 0.0390(3) 0.00325(18) 0.00185(19) 0.00134(19)
Zn2 0.0338(3) 0.0316(3) 0.0407(3) 0.00412(18) 0.00216(19) 0.00192(19)
N1 0.0376(16) 0.0337(16) 0.0413(16) 0.0016(12) 0.0014(13) 0.0012(13)
N2 0.0387(17) 0.0383(17) 0.0425(16) 0.0028(13) -0.0019(13) 0.0009(14)
N3 0.0483(19) 0.0378(17) 0.0423(17) 0.0012(13) 0.0066(14) 0.0006(14)
N4 0.0351(17) 0.0370(17) 0.0503(18) 0.0074(13) 0.0039(14) 0.0023(13)
N5 0.0396(17) 0.0360(17) 0.0524(18) 0.0074(13) -0.0036(14) -0.0007(14)
N6 0.0367(17) 0.0354(16) 0.0470(17) 0.0065(13) 0.0030(13) -0.0005(13)
N7 0.0454(19) 0.0390(17) 0.0465(17) 0.0049(14) -0.0041(14) -0.0033(14)
N8 0.0388(18) 0.0405(18) 0.0536(18) 0.0086(14) 0.0073(14) 0.0043(14)
C1 0.052(2) 0.041(2) 0.053(2) -0.0054(17) -0.0067(19) 0.0123(19)
C2 0.042(2) 0.046(2) 0.062(2) -0.0002(18) -0.0045(19) 0.0092(18)
C3 0.049(2) 0.064(3) 0.045(2) 0.0103(19) -0.0058(18) 0.004(2)
C4 0.061(3) 0.064(3) 0.038(2) -0.0038(18) -0.0037(19) 0.003(2)
C5 0.061(3) 0.051(2) 0.046(2) 0.0049(18) 0.0104(19) -0.005(2)
C6 0.050(3) 0.053(2) 0.056(2) 0.0058(19) 0.014(2) -0.009(2)
C7 0.046(2) 0.039(2) 0.067(3) 0.0053(18) 0.007(2) -0.0043(18)
C8 0.055(3) 0.038(2) 0.054(2) 0.0021(17) 0.0013(19) -0.0066(19)
C9 0.050(2) 0.044(2) 0.0409(19) 0.0024(16) 0.0003(17) 0.0034(18)
C10 0.044(2) 0.049(2) 0.059(2) 0.0070(19) -0.0093(19) -0.0068(19)
C11 0.076(3) 0.042(2) 0.054(2) -0.0013(18) 0.013(2) 0.002(2)
C12 0.040(2) 0.053(3) 0.075(3) 0.015(2) -0.005(2) 0.000(2)
C13 0.057(3) 0.052(2) 0.042(2) 0.0060(17) -0.0022(18) 0.000(2)
C14 0.050(2) 0.050(2) 0.043(2) 0.0099(17) 0.0044(18) 0.0033(19)
C15 0.040(2) 0.041(2) 0.060(2) 0.0069(17) 0.0006(18) -0.0055(17)
C16 0.043(2) 0.036(2) 0.058(2) 0.0058(17) 0.0008(18) -0.0064(17)
C17 0.066(3) 0.034(2) 0.053(2) -0.0014(17) 0.001(2) 0.0005(19)
C18 0.052(2) 0.038(2) 0.062(2) 0.0031(18) 0.007(2) 0.0086(19)
C19 0.036(2) 0.046(2) 0.069(3) 0.0096(19) -0.0011(19) 0.0037(18)
C20 0.046(2) 0.042(2) 0.066(3) 0.0096(18) -0.014(2) 0.0008(19)
C21 0.049(2) 0.039(2) 0.069(3) 0.0068(19) -0.013(2) -0.0042(19)
C22 0.048(2) 0.043(2) 0.050(2) 0.0069(17) 0.0056(18) 0.0042(18)
C23 0.056(3) 0.053(3) 0.055(2) 0.0031(19) -0.013(2) -0.009(2)
C24 0.045(2) 0.051(2) 0.059(2) 0.0060(19) 0.0151(19) 0.0085(19)
C25 0.0355(19) 0.0280(16) 0.0386(17) 0.0029(13) 0.0020(14) -0.0047(14)
C26 0.0309(18) 0.0336(18) 0.0413(18) 0.0035(14) -0.0017(14) -0.0027(14)
C27 0.042(2) 0.0300(17) 0.0406(18) 0.0016(14) 0.0017(15) -0.0059(15)
C28 0.040(2) 0.0291(17) 0.0437(19) -0.0023(14) 0.0071(15) -0.0017(15)
C29 0.0305(18) 0.0316(18) 0.048(2) 0.0014(14) 0.0034(15) -0.0018(14)
C30 0.0341(18) 0.0309(17) 0.0389(17) 0.0008(13) -0.0002(14) -0.0032(14)
C31 0.048(2) 0.042(2) 0.0427(19) -0.0052(16) -0.0011(17) -0.0063(18)
C32 0.035(2) 0.045(2) 0.059(2) -0.0051(17) -0.0011(17) 0.0056(17)
C33 0.0337(18) 0.0306(17) 0.0364(17) -0.0016(13) -0.0022(14) -0.0004(14)
C34 0.0319(18) 0.0324(18) 0.0396(17) -0.0010(14) 0.0023(14) 0.0000(14)
C35 0.041(2) 0.0312(18) 0.0381(18) -0.0004(14) 0.0002(15) -0.0014(15)
C36 0.042(2) 0.0317(18) 0.0441(19) 0.0049(14) -0.0065(16) 0.0006(15)
C37 0.0307(18) 0.0368(19) 0.0438(18) 0.0014(14) -0.0006(15) -0.0009(15)
C38 0.0339(18) 0.0326(17) 0.0394(18) 0.0010(13) -0.0002(14) -0.0015(14)
C39 0.054(2) 0.043(2) 0.043(2) 0.0087(16) 0.0079(18) 0.0030(18)
C40 0.036(2) 0.040(2) 0.069(3) 0.0089(18) 0.0001(19) 0.0041(17)
C41 0.0385(19) 0.0286(17) 0.0397(18) -0.0016(13) 0.0055(15) 0.0022(14)
C42 0.039(2) 0.0348(19) 0.0421(19) 0.0008(14) 0.0023(15) 0.0036(15)
C43 0.053(2) 0.0314(18) 0.0417(19) 0.0021(14) 0.0100(17) 0.0029(17)
C44 0.050(2) 0.0323(19) 0.049(2) -0.0009(15) 0.0157(18) -0.0031(17)
C45 0.034(2) 0.037(2) 0.059(2) -0.0057(16) 0.0107(17) -0.0019(16)
C46 0.0358(19) 0.0339(18) 0.0438(19) -0.0008(14) 0.0034(15) 0.0000(15)
C47 0.076(3) 0.042(2) 0.047(2) 0.0084(17) 0.006(2) 0.000(2)
C48 0.038(2) 0.050(2) 0.078(3) -0.004(2) 0.004(2) -0.0093(19)
C49 0.0333(18) 0.0279(17) 0.0408(17) 0.0030(13) -0.0009(14) 0.0041(14)
C50 0.0353(19) 0.0352(18) 0.0408(18) 0.0048(14) -0.0002(15) 0.0026(15)
C51 0.043(2) 0.040(2) 0.0407(19) -0.0010(15) -0.0020(16) 0.0051(17)
C52 0.042(2) 0.038(2) 0.047(2) -0.0068(15) -0.0060(16) 0.0005(16)
C53 0.0343(19) 0.0348(19) 0.049(2) -0.0022(15) -0.0030(16) -0.0019(15)
C54 0.0359(19) 0.0338(18) 0.0404(18) -0.0028(14) -0.0001(15) 0.0025(15)
C55 0.063(3) 0.057(3) 0.044(2) -0.0088(18) 0.002(2) 0.004(2)
C56 0.038(2) 0.049(2) 0.062(2) -0.0091(19) 0.0005(18) -0.0099(18)
B1 0.034(2) 0.0292(19) 0.0381(19) 0.0020(15) -0.0010(16) -0.0001(16)
C57 0.0350(19) 0.0324(18) 0.0394(18) -0.0037(14) 0.0023(14) 0.0009(15)
C58 0.0367(19) 0.0333(18) 0.0439(19) -0.0052(14) 0.0005(15) -0.0021(15)
C59 0.042(2) 0.0328(18) 0.0392(18) -0.0022(14) 0.0034(15) 0.0035(15)
C60 0.0354(19) 0.0331(18) 0.0454(19) -0.0005(14) 0.0053(15) -0.0018(15)
C61 0.039(2) 0.0346(19) 0.0463(19) -0.0054(15) 0.0007(16) 0.0021(16)
C62 0.0375(19) 0.0340(18) 0.0410(18) -0.0021(14) 0.0010(15) 0.0006(15)
C63 0.048(2) 0.042(2) 0.047(2) 0.0046(16) -0.0012(17) -0.0011(18)
C64 0.044(2) 0.041(2) 0.058(2) 0.0006(17) -0.0056(19) -0.0041(18)
C65 0.044(2) 0.0297(17) 0.0379(17) 0.0003(14) -0.0021(15) 0.0029(15)
C66 0.0343(19) 0.0363(19) 0.0409(18) 0.0004(14) -0.0005(15) -0.0035(15)
C67 0.047(2) 0.0347(19) 0.0387(18) -0.0029(14) -0.0014(16) 0.0022(16)
C68 0.046(2) 0.0344(19) 0.0417(19) -0.0045(14) -0.0042(16) -0.0045(16)
C69 0.040(2) 0.0341(19) 0.046(2) -0.0008(15) 0.0009(16) -0.0014(16)
C70 0.039(2) 0.0330(18) 0.0395(18) -0.0024(14) 0.0028(15) 0.0007(15)
C71 0.055(3) 0.054(2) 0.040(2) -0.0089(17) 0.0044(18) -0.009(2)
C72 0.046(2) 0.054(2) 0.059(2) -0.011(2) 0.0101(19) -0.013(2)
C73 0.042(2) 0.0282(17) 0.0394(18) 0.0028(13) -0.0007(15) -0.0050(15)
C74 0.042(2) 0.0302(17) 0.0395(18) 0.0005(14) 0.0001(15) -0.0031(15)
C75 0.041(2) 0.0320(18) 0.0425(19) 0.0002(14) 0.0001(16) -0.0039(15)
C76 0.044(2) 0.0290(18) 0.053(2) -0.0023(15) 0.0034(17) 0.0017(16)
C77 0.043(2) 0.0320(18) 0.051(2) 0.0016(15) -0.0045(17) -0.0010(16)
C78 0.041(2) 0.0330(18) 0.0417(18) 0.0019(14) -0.0029(15) -0.0029(15)
C79 0.056(3) 0.040(2) 0.048(2) -0.0098(16) 0.0004(19) -0.0044(19)
C80 0.051(3) 0.045(2) 0.075(3) -0.003(2) -0.012(2) 0.007(2)
C81 0.039(2) 0.0297(17) 0.0398(18) -0.0053(14) -0.0012(15) -0.0023(15)
C82 0.039(2) 0.0315(18) 0.0433(19) -0.0035(14) 0.0014(15) 0.0024(15)
C83 0.047(2) 0.0332(18) 0.0418(19) -0.0016(14) -0.0007(16) 0.0003(16)
C84 0.051(2) 0.036(2) 0.044(2) -0.0005(15) -0.0042(17) 0.0025(17)
C85 0.043(2) 0.0354(19) 0.049(2) -0.0039(15) 0.0011(17) 0.0028(16)
C86 0.040(2) 0.0354(19) 0.0408(18) -0.0014(14) 0.0035(15) -0.0030(16)
C87 0.065(3) 0.044(2) 0.046(2) 0.0056(17) 0.009(2) 0.013(2)
C88 0.055(3) 0.061(3) 0.065(3) 0.005(2) 0.011(2) 0.017(2)
B2 0.036(2) 0.034(2) 0.039(2) 0.0001(15) -0.0010(17) -0.0027(17)
N9 0.090(3) 0.065(3) 0.070(3) 0.016(2) -0.001(2) 0.020(3)
C89 0.065(3) 0.064(3) 0.065(3) 0.011(2) -0.013(2) 0.013(3)
C90 0.108(6) 0.084(5) 0.109(5) -0.010(4) -0.030(4) 0.009(4)
N10 0.060(2) 0.048(2) 0.062(2) 0.0037(17) -0.0159(19) -0.0088(18)
C91 0.044(2) 0.036(2) 0.052(2) 0.0000(16) -0.0060(18) -0.0055(17)
C92 0.041(2) 0.039(2) 0.047(2) 0.0010(16) -0.0051(16) 0.0004(17)
N11 0.064(3) 0.139(5) 0.050(2) -0.006(3) -0.006(2) -0.017(3)
C93 0.051(3) 0.074(3) 0.050(2) -0.003(2) 0.007(2) -0.006(2)
C94 0.048(2) 0.052(2) 0.051(2) -0.0037(18) 0.0002(18) -0.0022(19)
N12 0.277(13) 0.167(8) 0.122(7) 0.001(6) -0.079(8) 0.028(9)
C95 0.181(12) 0.233(15) 0.116(8) 0.010(9) -0.060(8) 0.066(10)
C96 0.079(5) 0.287(15) 0.116(7) 0.002(9) 0.014(5) 0.060(8)
N13 0.062(3) 0.082(3) 0.077(3) 0.002(2) 0.025(2) -0.002(2)
C97 0.040(2) 0.049(2) 0.061(3) -0.0028(19) 0.0064(19) 0.0044(18)
C98 0.045(2) 0.045(2) 0.051(2) -0.0013(17) 0.0035(18) 0.0008(18)
O1 0.142(5) 0.138(5) 0.118(4) 0.041(4) 0.013(4) 0.045(4)
C99 0.182(14) 0.117(10) 0.58(4) 0.081(17) -0.124(19) -0.031(10)
C100 0.187(11) 0.167(11) 0.139(9) 0.057(8) -0.027(8) 0.051(9)
C101 0.081(5) 0.063(4) 0.162(7) -0.018(4) 0.038(5) 0.006(3)
C102 0.209(11) 0.076(5) 0.177(10) -0.014(5) -0.084(9) 0.042(6)
O2 0.106(5) 0.080(4) 0.075(4) 0.030(3) 0.009(4) 0.014(4)
C111 0.081(7) 0.134(9) 0.114(8) 0.080(7) 0.035(6) 0.037(7)
C112 0.087(5) 0.089(5) 0.079(5) 0.046(4) 0.021(5) 0.021(5)
C105 0.089(5) 0.057(4) 0.058(4) 0.021(3) 0.011(4) 0.016(4)
C106 0.039(4) 0.042(4) 0.037(3) 0.005(3) -0.007(3) -0.003(3)
O3 0.135(6) 0.081(4) 0.163(6) -0.026(5) 0.007(5) -0.003(4)
C107 0.045(4) 0.016(3) 0.084(5) -0.020(3) -0.041(4) 0.010(3)
C108 0.103(6) 0.048(4) 0.145(7) -0.030(5) 0.003(5) 0.001(5)
C109 0.109(6) 0.071(5) 0.155(7) -0.029(5) 0.012(6) 0.003(5)
C110 0.094(7) 0.059(6) 0.105(7) -0.024(5) 0.017(6) 0.013(6)
N14 0.153(10) 0.049(6) 0.240(16) -0.030(8) 0.033(10) -0.023(7)
C104 0.133(9) 0.068(6) 0.291(16) -0.024(8) 0.013(10) -0.010(7)
C103 0.063(7) 0.025(4) 0.303(17) -0.045(7) -0.010(9) 0.015(5)
O4 0.089(4) 0.098(4) 0.149(6) -0.003(5) -0.007(5) 0.019(4)
C113 0.050(5) 0.075(7) 0.145(9) 0.021(7) 0.003(6) 0.008(5)
C114 0.065(5) 0.086(5) 0.133(7) 0.004(6) -0.005(5) 0.017(4)
C115 0.081(5) 0.078(5) 0.132(6) -0.004(5) -0.006(5) 0.022(4)
C116 0.038(4) 0.029(3) 0.052(4) -0.002(3) 0.010(3) 0.008(3)

loop_
_atom_type_symbol
_atom_type_description
_atom_type_scat_dispersion_real
_atom_type_scat_dispersion_imag
_atom_type_scat_source
C C 0.0181 0.0091 'International Tables Vol C Tables 4.2.6.8 and 6.1.1.4'
H H 0.0000 0.0000 'International Tables Vol C Tables 4.2.6.8 and 6.1.1.4'
B B 0.0090 0.0039 'International Tables Vol C Tables 4.2.6.8 and 6.1.1.4'
N N 0.0311 0.0180 'International Tables Vol C Tables 4.2.6.8 and 6.1.1.4'
O O 0.0492 0.0322 'International Tables Vol C Tables 4.2.6.8 and 6.1.1.4'
Zn Zn -1.5491 0.6778 'International Tables Vol C Tables 4.2.6.8 and 6.1.1.4'

loop_
_geom_angle_atom_site_label_1
_geom_angle_atom_site_label_2
_geom_angle_atom_site_label_3
_geom_angle
_geom_angle_site_symmetry_1
_geom_angle_site_symmetry_3
_geom_angle_publ_flag
N1 Zn1 Zn2 120.99(8) . . ?
N1 Zn1 N3 120.82(11) . . ?
N2 Zn1 Zn2 119.19(8) . . ?
N2 Zn1 N1 76.31(11) . . ?
N2 Zn1 N3 75.06(11) . . ?
N3 Zn1 Zn2 118.18(8) . . ?
N4 Zn1 Zn2 119.86(8) . . ?
N4 Zn1 N1 75.92(11) . . ?
N4 Zn1 N2 120.92(11) . . ?
N4 Zn1 N3 76.35(12) . . ?
N5 Zn2 Zn1 119.41(8) . . ?
N6 Zn2 Zn1 120.67(8) . . ?
N6 Zn2 N5 74.21(11) . . ?
N6 Zn2 N7 75.83(12) . . ?
N7 Zn2 Zn1 120.72(8) . . ?
N7 Zn2 N5 119.87(11) . . ?
N8 Zn2 Zn1 120.70(8) . . ?
N8 Zn2 N5 75.93(12) . . ?
N8 Zn2 N6 118.62(11) . . ?
N8 Zn2 N7 74.78(12) . . ?
C1 N1 Zn1 107.3(2) . . ?
C1 N1 C8 110.0(3) . . ?
C1 N1 C9 110.3(3) . . ?
C8 N1 Zn1 108.6(2) . . ?
C9 N1 Zn1 113.2(2) . . ?
C9 N1 C8 107.5(3) . . ?
C2 N2 Zn1 108.3(2) . . ?
C3 N2 Zn1 108.8(2) . . ?
C3 N2 C2 109.5(3) . . ?
C3 N2 C10 110.8(3) . . ?
C10 N2 Zn1 112.0(2) . . ?
C10 N2 C2 107.4(3) . . ?
C4 N3 Zn1 109.2(2) . . ?
C4 N3 C5 110.6(3) . . ?
C5 N3 Zn1 106.9(2) . . ?
C11 N3 Zn1 112.4(3) . . ?
C11 N3 C4 108.2(4) . . ?
C11 N3 C5 109.6(3) . . ?
C6 N4 Zn1 109.1(2) . . ?
C7 N4 Zn1 108.9(2) . . ?
C7 N4 C6 109.6(3) . . ?
C12 N4 Zn1 112.0(2) . . ?
C12 N4 C6 108.3(3) . . ?
C12 N4 C7 109.0(4) . . ?
C13 N5 Zn2 108.5(2) . . ?
C20 N5 Zn2 105.9(2) . . ?
C20 N5 C13 110.8(3) . . ?
C20 N5 C21 109.4(3) . . ?
C21 N5 Zn2 112.8(2) . . ?
C21 N5 C13 109.3(3) . . ?
C14 N6 Zn2 110.4(2) . . ?
C14 N6 C15 110.2(3) . . ?
C14 N6 C22 110.2(3) . . ?
C15 N6 Zn2 109.6(2) . . ?
C22 N6 Zn2 108.3(2) . . ?
C22 N6 C15 108.0(3) . . ?
C16 N7 Zn2 106.0(2) . . ?
C17 N7 Zn2 107.8(2) . . ?
C17 N7 C16 109.9(3) . . ?
C23 N7 Zn2 113.1(3) . . ?
C23 N7 C16 110.0(3) . . ?
C23 N7 C17 109.9(3) . . ?
C18 N8 Zn2 110.1(2) . . ?
C18 N8 C19 110.0(3) . . ?
C19 N8 Zn2 109.1(2) . . ?
C24 N8 Zn2 110.2(2) . . ?
C24 N8 C18 109.7(3) . . ?
C24 N8 C19 107.7(3) . . ?
N1 C1 H1A 109.2 . . ?
N1 C1 H1B 109.2 . . ?
N1 C1 C2 111.9(3) . . ?
H1A C1 H1B 107.9 . . ?
C2 C1 H1A 109.2 . . ?
C2 C1 H1B 109.2 . . ?
N2 C2 C1 112.2(3) . . ?
N2 C2 H2A 109.2 . . ?
N2 C2 H2B 109.2 . . ?
C1 C2 H2A 109.2 . . ?
C1 C2 H2B 109.2 . . ?
H2A C2 H2B 107.9 . . ?
N2 C3 H3A 109.4 . . ?
N2 C3 H3B 109.4 . . ?
N2 C3 C4 111.1(4) . . ?
H3A C3 H3B 108.0 . . ?
C4 C3 H3A 109.4 . . ?
C4 C3 H3B 109.4 . . ?
N3 C4 C3 112.2(3) . . ?
N3 C4 H4A 109.2 . . ?
N3 C4 H4B 109.2 . . ?
C3 C4 H4A 109.2 . . ?
C3 C4 H4B 109.2 . . ?
H4A C4 H4B 107.9 . . ?
N3 C5 H5A 109.2 . . ?
N3 C5 H5B 109.2 . . ?
N3 C5 C6 112.0(3) . . ?
H5A C5 H5B 107.9 . . ?
C6 C5 H5A 109.2 . . ?
C6 C5 H5B 109.2 . . ?
N4 C6 C5 112.6(4) . . ?
N4 C6 H6A 109.1 . . ?
N4 C6 H6B 109.1 . . ?
C5 C6 H6A 109.1 . . ?
C5 C6 H6B 109.1 . . ?
H6A C6 H6B 107.8 . . ?
N4 C7 H7A 109.4 . . ?
N4 C7 H7B 109.4 . . ?
N4 C7 C8 111.3(3) . . ?
H7A C7 H7B 108.0 . . ?
C8 C7 H7A 109.4 . . ?
C8 C7 H7B 109.4 . . ?
N1 C8 H8A 109.1 . . ?
N1 C8 H8B 109.1 . . ?
C7 C8 N1 112.4(3) . . ?
C7 C8 H8A 109.1 . . ?
C7 C8 H8B 109.1 . . ?
H8A C8 H8B 107.9 . . ?
N1 C9 H9A 109.5 . . ?
N1 C9 H9B 109.5 . . ?
N1 C9 H9C 109.5 . . ?
H9A C9 H9B 109.5 . . ?
H9A C9 H9C 109.5 . . ?
H9B C9 H9C 109.5 . . ?
N2 C10 H10A 109.5 . . ?
N2 C10 H10B 109.5 . . ?
N2 C10 H10C 109.5 . . ?
H10A C10 H10B 109.5 . . ?
H10A C10 H10C 109.5 . . ?
H10B C10 H10C 109.5 . . ?
N3 C11 H11A 109.5 . . ?
N3 C11 H11B 109.5 . . ?
N3 C11 H11C 109.5 . . ?
H11A C11 H11B 109.5 . . ?
H11A C11 H11C 109.5 . . ?
H11B C11 H11C 109.5 . . ?
N4 C12 H12A 109.5 . . ?
N4 C12 H12B 109.5 . . ?
N4 C12 H12C 109.5 . . ?
H12A C12 H12B 109.5 . . ?
H12A C12 H12C 109.5 . . ?
H12B C12 H12C 109.5 . . ?
N5 C13 H13A 109.4 . . ?
N5 C13 H13B 109.4 . . ?
N5 C13 C14 111.3(3) . . ?
H13A C13 H13B 108.0 . . ?
C14 C13 H13A 109.4 . . ?
C14 C13 H13B 109.4 . . ?
N6 C14 C13 111.8(3) . . ?
N6 C14 H14A 109.3 . . ?
N6 C14 H14B 109.3 . . ?
C13 C14 H14A 109.3 . . ?
C13 C14 H14B 109.3 . . ?
H14A C14 H14B 107.9 . . ?
N6 C15 H15A 109.3 . . ?
N6 C15 H15B 109.3 . . ?
N6 C15 C16 111.6(3) . . ?
H15A C15 H15B 108.0 . . ?
C16 C15 H15A 109.3 . . ?
C16 C15 H15B 109.3 . . ?
N7 C16 C15 110.5(3) . . ?
N7 C16 H16A 109.6 . . ?
N7 C16 H16B 109.6 . . ?
C15 C16 H16A 109.6 . . ?
C15 C16 H16B 109.6 . . ?
H16A C16 H16B 108.1 . . ?
N7 C17 H17A 109.3 . . ?
N7 C17 H17B 109.3 . . ?
N7 C17 C18 111.6(3) . . ?
H17A C17 H17B 108.0 . . ?
C18 C17 H17A 109.3 . . ?
C18 C17 H17B 109.3 . . ?
N8 C18 C17 111.0(3) . . ?
N8 C18 H18A 109.4 . . ?
N8 C18 H18B 109.4 . . ?
C17 C18 H18A 109.4 . . ?
C17 C18 H18B 109.4 . . ?
H18A C18 H18B 108.0 . . ?
N8 C19 H19A 109.1 . . ?
N8 C19 H19B 109.1 . . ?
N8 C19 C20 112.3(3) . . ?
H19A C19 H19B 107.9 . . ?
C20 C19 H19A 109.1 . . ?
C20 C19 H19B 109.1 . . ?
N5 C20 C19 110.6(3) . . ?
N5 C20 H20A 109.5 . . ?
N5 C20 H20B 109.5 . . ?
C19 C20 H20A 109.5 . . ?
C19 C20 H20B 109.5 . . ?
H20A C20 H20B 108.1 . . ?
N5 C21 H21A 109.5 . . ?
N5 C21 H21B 109.5 . . ?
N5 C21 H21C 109.5 . . ?
H21A C21 H21B 109.5 . . ?
H21A C21 H21C 109.5 . . ?
H21B C21 H21C 109.5 . . ?
N6 C22 H22A 109.5 . . ?
N6 C22 H22B 109.5 . . ?
N6 C22 H22C 109.5 . . ?
H22A C22 H22B 109.5 . . ?
H22A C22 H22C 109.5 . . ?
H22B C22 H22C 109.5 . . ?
N7 C23 H23A 109.5 . . ?
N7 C23 H23B 109.5 . . ?
N7 C23 H23C 109.5 . . ?
H23A C23 H23B 109.5 . . ?
H23A C23 H23C 109.5 . . ?
H23B C23 H23C 109.5 . . ?
N8 C24 H24A 109.5 . . ?
N8 C24 H24B 109.5 . . ?
N8 C24 H24C 109.5 . . ?
H24A C24 H24B 109.5 . . ?
H24A C24 H24C 109.5 . . ?
H24B C24 H24C 109.5 . . ?
C26 C25 C30 115.7(3) . . ?
C26 C25 B1 121.8(3) . . ?
C30 C25 B1 122.3(3) . . ?
C25 C26 H26 118.3 . . ?
C25 C26 C27 123.4(3) . . ?
C27 C26 H26 118.3 . . ?
C26 C27 C31 120.3(3) . . ?
C28 C27 C26 118.6(3) . . ?
C28 C27 C31 121.1(3) . . ?
C27 C28 H28 119.7 . . ?
C27 C28 C29 120.7(3) . . ?
C29 C28 H28 119.7 . . ?
C28 C29 C30 118.6(3) . . ?
C28 C29 C32 120.8(3) . . ?
C30 C29 C32 120.6(3) . . ?
C25 C30 H30 118.4 . . ?
C29 C30 C25 123.1(3) . . ?
C29 C30 H30 118.4 . . ?
C27 C31 H31A 109.5 . . ?
C27 C31 H31B 109.5 . . ?
C27 C31 H31C 109.5 . . ?
H31A C31 H31B 109.5 . . ?
H31A C31 H31C 109.5 . . ?
H31B C31 H31C 109.5 . . ?
C29 C32 H32A 109.5 . . ?
C29 C32 H32B 109.5 . . ?
C29 C32 H32C 109.5 . . ?
H32A C32 H32B 109.5 . . ?
H32A C32 H32C 109.5 . . ?
H32B C32 H32C 109.5 . . ?
C34 C33 B1 120.9(3) . . ?
C38 C33 C34 115.7(3) . . ?
C38 C33 B1 123.3(3) . . ?
C33 C34 H34 118.5 . . ?
C35 C34 C33 123.1(3) . . ?
C35 C34 H34 118.5 . . ?
C34 C35 C36 118.9(3) . . ?
C34 C35 C39 120.2(3) . . ?
C36 C35 C39 120.9(3) . . ?
C35 C36 H36 119.7 . . ?
C37 C36 C35 120.7(3) . . ?
C37 C36 H36 119.7 . . ?
C36 C37 C38 118.6(3) . . ?
C36 C37 C40 121.3(3) . . ?
C38 C37 C40 120.1(3) . . ?
C33 C38 C37 123.0(3) . . ?
C33 C38 H38 118.5 . . ?
C37 C38 H38 118.5 . . ?
C35 C39 H39A 109.5 . . ?
C35 C39 H39B 109.5 . . ?
C35 C39 H39C 109.5 . . ?
H39A C39 H39B 109.5 . . ?
H39A C39 H39C 109.5 . . ?
H39B C39 H39C 109.5 . . ?
C37 C40 H40A 109.5 . . ?
C37 C40 H40B 109.5 . . ?
C37 C40 H40C 109.5 . . ?
H40A C40 H40B 109.5 . . ?
H40A C40 H40C 109.5 . . ?
H40B C40 H40C 109.5 . . ?
C42 C41 B1 120.7(3) . . ?
C46 C41 C42 115.4(3) . . ?
C46 C41 B1 123.5(3) . . ?
C41 C42 H42 118.3 . . ?
C43 C42 C41 123.4(4) . . ?
C43 C42 H42 118.3 . . ?
C42 C43 C47 120.6(4) . . ?
C44 C43 C42 118.8(4) . . ?
C44 C43 C47 120.6(4) . . ?
C43 C44 H44 119.8 . . ?
C45 C44 C43 120.5(4) . . ?
C45 C44 H44 119.8 . . ?
C44 C45 C46 119.1(4) . . ?
C44 C45 C48 120.7(4) . . ?
C46 C45 C48 120.2(4) . . ?
C41 C46 C45 122.9(4) . . ?
C41 C46 H46 118.6 . . ?
C45 C46 H46 118.6 . . ?
C43 C47 H47A 109.5 . . ?
C43 C47 H47B 109.5 . . ?
C43 C47 H47C 109.5 . . ?
H47A C47 H47B 109.5 . . ?
H47A C47 H47C 109.5 . . ?
H47B C47 H47C 109.5 . . ?
C45 C48 H48A 109.5 . . ?
C45 C48 H48B 109.5 . . ?
C45 C48 H48C 109.5 . . ?
H48A C48 H48B 109.5 . . ?
H48A C48 H48C 109.5 . . ?
H48B C48 H48C 109.5 . . ?
C50 C49 C54 115.6(3) . . ?
C50 C49 B1 122.0(3) . . ?
C54 C49 B1 122.2(3) . . ?
C49 C50 H50 118.3 . . ?
C49 C50 C51 123.3(3) . . ?
C51 C50 H50 118.3 . . ?
C50 C51 C55 120.8(4) . . ?
C52 C51 C50 118.3(3) . . ?
C52 C51 C55 120.9(4) . . ?
C51 C52 H52 119.3 . . ?
C53 C52 C51 121.4(4) . . ?
C53 C52 H52 119.3 . . ?
C52 C53 C54 118.5(3) . . ?
C52 C53 C56 120.8(3) . . ?
C54 C53 C56 120.6(3) . . ?
C49 C54 C53 122.8(3) . . ?
C49 C54 H54 118.6 . . ?
C53 C54 H54 118.6 . . ?
C51 C55 H55A 109.5 . . ?
C51 C55 H55B 109.5 . . ?
C51 C55 H55C 109.5 . . ?
H55A C55 H55B 109.5 . . ?
H55A C55 H55C 109.5 . . ?
H55B C55 H55C 109.5 . . ?
C53 C56 H56A 109.5 . . ?
C53 C56 H56B 109.5 . . ?
C53 C56 H56C 109.5 . . ?
H56A C56 H56B 109.5 . . ?
H56A C56 H56C 109.5 . . ?
H56B C56 H56C 109.5 . . ?
C33 B1 C25 110.5(3) . . ?
C33 B1 C41 114.4(3) . . ?
C33 B1 C49 104.2(3) . . ?
C41 B1 C25 103.1(3) . . ?
C41 B1 C49 112.0(3) . . ?
C49 B1 C25 112.8(3) . . ?
C58 C57 B2 120.7(3) . . ?
C62 C57 C58 115.7(3) . . ?
C62 C57 B2 123.1(3) . . ?
C57 C58 H58 118.4 . . ?
C59 C58 C57 123.3(3) . . ?
C59 C58 H58 118.4 . . ?
C58 C59 C60 118.5(3) . . ?
C58 C59 C63 120.5(4) . . ?
C60 C59 C63 121.0(3) . . ?
C59 C60 H60 119.5 . . ?
C61 C60 C59 121.0(3) . . ?
C61 C60 H60 119.5 . . ?
C60 C61 C62 118.4(3) . . ?
C60 C61 C64 121.2(4) . . ?
C62 C61 C64 120.4(4) . . ?
C57 C62 H62 118.4 . . ?
C61 C62 C57 123.2(3) . . ?
C61 C62 H62 118.4 . . ?
C59 C63 H63A 109.5 . . ?
C59 C63 H63B 109.5 . . ?
C59 C63 H63C 109.5 . . ?
H63A C63 H63B 109.5 . . ?
H63A C63 H63C 109.5 . . ?
H63B C63 H63C 109.5 . . ?
C61 C64 H64A 109.5 . . ?
C61 C64 H64B 109.5 . . ?
C61 C64 H64C 109.5 . . ?
H64A C64 H64B 109.5 . . ?
H64A C64 H64C 109.5 . . ?
H64B C64 H64C 109.5 . . ?
C66 C65 C70 116.3(3) . . ?
C66 C65 B2 122.7(3) . . ?
C70 C65 B2 120.9(3) . . ?
C65 C66 H66 118.8 . . ?
C65 C66 C67 122.5(4) . . ?
C67 C66 H66 118.8 . . ?
C66 C67 C71 120.5(4) . . ?
C68 C67 C66 118.4(3) . . ?
C68 C67 C71 121.1(3) . . ?
C67 C68 H68 119.3 . . ?
C69 C68 C67 121.3(3) . . ?
C69 C68 H68 119.3 . . ?
C68 C69 C70 118.3(3) . . ?
C68 C69 C72 121.6(3) . . ?
C70 C69 C72 120.1(3) . . ?
C65 C70 C69 123.1(3) . . ?
C65 C70 H70 118.4 . . ?
C69 C70 H70 118.4 . . ?
C67 C71 H71A 109.5 . . ?
C67 C71 H71B 109.5 . . ?
C67 C71 H71C 109.5 . . ?
H71A C71 H71B 109.5 . . ?
H71A C71 H71C 109.5 . . ?
H71B C71 H71C 109.5 . . ?
C69 C72 H72A 109.5 . . ?
C69 C72 H72B 109.5 . . ?
C69 C72 H72C 109.5 . . ?
H72A C72 H72B 109.5 . . ?
H72A C72 H72C 109.5 . . ?
H72B C72 H72C 109.5 . . ?
C74 C73 B2 120.2(3) . . ?
C78 C73 C74 115.8(3) . . ?
C78 C73 B2 123.6(3) . . ?
C73 C74 H74 118.5 . . ?
C75 C74 C73 122.9(4) . . ?
C75 C74 H74 118.5 . . ?
C74 C75 C76 119.0(3) . . ?
C74 C75 C79 120.0(4) . . ?
C76 C75 C79 121.0(4) . . ?
C75 C76 H76 119.7 . . ?
C75 C76 C77 120.7(4) . . ?
C77 C76 H76 119.7 . . ?
C76 C77 C80 121.5(4) . . ?
C78 C77 C76 118.2(4) . . ?
C78 C77 C80 120.4(4) . . ?
C73 C78 H78 118.3 . . ?
C77 C78 C73 123.4(3) . . ?
C77 C78 H78 118.3 . . ?
C75 C79 H79A 109.5 . . ?
C75 C79 H79B 109.5 . . ?
C75 C79 H79C 109.5 . . ?
H79A C79 H79B 109.5 . . ?
H79A C79 H79C 109.5 . . ?
H79B C79 H79C 109.5 . . ?
C77 C80 H80A 109.5 . . ?
C77 C80 H80B 109.5 . . ?
C77 C80 H80C 109.5 . . ?
H80A C80 H80B 109.5 . . ?
H80A C80 H80C 109.5 . . ?
H80B C80 H80C 109.5 . . ?
C82 C81 C86 115.9(3) . . ?
C82 C81 B2 122.8(3) . . ?
C86 C81 B2 121.0(3) . . ?
C81 C82 H82 118.8 . . ?
C81 C82 C83 122.5(4) . . ?
C83 C82 H82 118.8 . . ?
C82 C83 C87 119.2(4) . . ?
C84 C83 C82 119.1(4) . . ?
C84 C83 C87 121.7(4) . . ?
C83 C84 H84 119.8 . . ?
C83 C84 C85 120.5(4) . . ?
C85 C84 H84 119.8 . . ?
C84 C85 C88 120.1(4) . . ?
C86 C85 C84 119.0(4) . . ?
C86 C85 C88 120.9(4) . . ?
C81 C86 H86 118.5 . . ?
C85 C86 C81 123.0(4) . . ?
C85 C86 H86 118.5 . . ?
C83 C87 H87A 109.5 . . ?
C83 C87 H87B 109.5 . . ?
C83 C87 H87C 109.5 . . ?
H87A C87 H87B 109.5 . . ?
H87A C87 H87C 109.5 . . ?
H87B C87 H87C 109.5 . . ?
C85 C88 H88A 109.5 . . ?
C85 C88 H88B 109.5 . . ?
C85 C88 H88C 109.5 . . ?
H88A C88 H88B 109.5 . . ?
H88A C88 H88C 109.5 . . ?
H88B C88 H88C 109.5 . . ?
C57 B2 C73 102.2(3) . . ?
C65 B2 C57 112.8(3) . . ?
C65 B2 C73 112.3(3) . . ?
C65 B2 C81 104.5(3) . . ?
C81 B2 C57 112.4(3) . . ?
C81 B2 C73 112.9(3) . . ?
N9 C89 C90 177.5(7) . . ?
C89 C90 H90A 109.5 . . ?
C89 C90 H90B 109.5 . . ?
C89 C90 H90C 109.5 . . ?
H90A C90 H90B 109.5 . . ?
H90A C90 H90C 109.5 . . ?
H90B C90 H90C 109.5 . . ?
N10 C91 C92 179.3(5) . . ?
C91 C92 H92A 109.5 . . ?
C91 C92 H92B 109.5 . . ?
C91 C92 H92C 109.5 . . ?
H92A C92 H92B 109.5 . . ?
H92A C92 H92C 109.5 . . ?
H92B C92 H92C 109.5 . . ?
N11 C93 C94 179.2(6) . . ?
C93 C94 H94A 109.5 . . ?
C93 C94 H94B 109.5 . . ?
C93 C94 H94C 109.5 . . ?
H94A C94 H94B 109.5 . . ?
H94A C94 H94C 109.5 . . ?
H94B C94 H94C 109.5 . . ?
N12 C95 C96 172.7(14) . . ?
C95 C96 H96A 109.5 . . ?
C95 C96 H96B 109.5 . . ?
C95 C96 H96C 109.5 . . ?
H96A C96 H96B 109.5 . . ?
H96A C96 H96C 109.5 . . ?
H96B C96 H96C 109.5 . . ?
N13 C97 C98 178.4(5) . . ?
C97 C98 H98A 109.5 . . ?
C97 C98 H98B 109.5 . . ?
C97 C98 H98C 109.5 . . ?
H98A C98 H98B 109.5 . . ?
H98A C98 H98C 109.5 . . ?
H98B C98 H98C 109.5 . . ?
C101 O1 C100 111.2(8) . . ?
H99A C99 H99B 109.5 . . ?
H99A C99 H99C 109.5 . . ?
H99B C99 H99C 109.5 . . ?
C100 C99 H99A 109.5 . . ?
C100 C99 H99B 109.5 . . ?
C100 C99 H99C 109.5 . . ?
O1 C100 C99 102.1(10) . . ?
O1 C100 H10D 111.3 . . ?
O1 C100 H10E 111.3 . . ?
C99 C100 H10D 111.3 . . ?
C99 C100 H10E 111.3 . . ?
H10D C100 H10E 109.2 . . ?
O1 C101 H10F 111.5 . . ?
O1 C101 H10G 111.5 . . ?
O1 C101 C102 101.1(7) . . ?
H10F C101 H10G 109.4 . . ?
C102 C101 H10F 111.5 . . ?
C102 C101 H10G 111.5 . . ?
C101 C102 H10H 109.5 . . ?
C101 C102 H10I 109.5 . . ?
C101 C102 H10J 109.5 . . ?
H10H C102 H10I 109.5 . . ?
H10H C102 H10J 109.5 . . ?
H10I C102 H10J 109.5 . . ?
C105 O2 C112 151.0(11) . . ?
H11D C111 H11E 109.5 . . ?
H11D C111 H11F 109.5 . . ?
H11E C111 H11F 109.5 . . ?
C112 C111 H11D 109.5 . . ?
C112 C111 H11E 109.5 . . ?
C112 C111 H11F 109.5 . . ?
O2 C112 C111 116.9(12) . . ?
O2 C112 H11G 108.1 . . ?
O2 C112 H11H 108.1 . . ?
C111 C112 H11G 108.1 . . ?
C111 C112 H11H 108.1 . . ?
H11G C112 H11H 107.3 . . ?
O2 C105 H10K 91.0 . . ?
O2 C105 H10L 91.0 . . ?
O2 C105 C106 176.8(11) . . ?
H10K C105 H10L 102.9 . . ?
C106 C105 H10K 91.0 . . ?
C106 C105 H10L 91.0 . . ?
C105 C106 H10M 109.5 . . ?
C105 C106 H10N 109.5 . . ?
C105 C106 H10O 109.5 . . ?
H10M C106 H10N 109.5 . . ?
H10M C106 H10O 109.5 . . ?
H10N C106 H10O 109.5 . . ?
C108 O3 C109 95.2(10) . . ?
H10P C107 H10Q 109.5 . . ?
H10P C107 H10R 109.5 . . ?
H10Q C107 H10R 109.5 . . ?
C108 C107 H10P 109.5 . . ?
C108 C107 H10Q 109.5 . . ?
C108 C107 H10R 109.5 . . ?
O3 C108 H10S 108.7 . . ?
O3 C108 H10T 108.7 . . ?
C107 C108 O3 114.1(12) . . ?
C107 C108 H10S 108.7 . . ?
C107 C108 H10T 108.7 . . ?
H10S C108 H10T 107.6 . . ?
O3 C109 H10U 105.4 . . ?
O3 C109 H10V 105.4 . . ?
H10U C109 H10V 106.0 . . ?
C110 C109 O3 127.4(14) . . ?
C110 C109 H10U 105.4 . . ?
C110 C109 H10V 105.4 . . ?
C109 C110 H11I 109.5 . . ?
C109 C110 H11J 109.5 . . ?
C109 C110 H11K 109.5 . . ?
H11I C110 H11J 109.5 . . ?
H11I C110 H11K 109.5 . . ?
H11J C110 H11K 109.5 . . ?
N14 C104 C103 174.9(17) . . ?
C104 C103 H10W 109.9 . . ?
C104 C103 H10X 110.3 . . ?
C104 C103 H10Y 108.2 . . ?
H10W C103 H10X 109.5 . . ?
H10W C103 H10Y 109.5 . . ?
H10X C103 H10Y 109.5 . . ?
C114 O4 C115 150.1(14) . . ?
H11L C113 H11M 109.5 . . ?
H11L C113 H11N 109.5 . . ?
H11M C113 H11N 109.5 . . ?
C114 C113 H11L 109.5 . . ?
C114 C113 H11M 109.5 . . ?
C114 C113 H11N 109.5 . . ?
O4 C114 C113 138.3(15) . . ?
O4 C114 H11O 102.5 . . ?
O4 C114 H11P 102.5 . . ?
C113 C114 H11O 102.5 . . ?
C113 C114 H11P 102.5 . . ?
H11O C114 H11P 104.9 . . ?
O4 C115 H11Q 95.7 . . ?
O4 C115 H11R 95.7 . . ?
O4 C115 C116 161.5(16) . . ?
H11Q C115 H11R 103.3 . . ?
C116 C115 H11Q 95.7 . . ?
C116 C115 H11R 95.7 . . ?
C115 C116 H11S 109.5 . . ?
C115 C116 H11T 109.5 . . ?
C115 C116 H11U 109.5 . . ?
H11S C116 H11T 109.5 . . ?
H11S C116 H11U 109.5 . . ?
H11T C116 H11U 109.5 . . ?

loop_
_geom_bond_atom_site_label_1
_geom_bond_atom_site_label_2
_geom_bond_distance
_geom_bond_site_symmetry_2
_geom_bond_publ_flag
Zn1 Zn2 2.4860(6) . ?
Zn1 N1 2.378(3) . ?
Zn1 N2 2.337(3) . ?
Zn1 N3 2.390(3) . ?
Zn1 N4 2.326(3) . ?
Zn2 N5 2.480(3) . ?
Zn2 N6 2.291(3) . ?
Zn2 N7 2.463(3) . ?
Zn2 N8 2.278(3) . ?
N1 C1 1.458(5) . ?
N1 C8 1.495(5) . ?
N1 C9 1.464(5) . ?
N2 C2 1.488(5) . ?
N2 C3 1.467(5) . ?
N2 C10 1.467(5) . ?
N3 C4 1.474(6) . ?
N3 C5 1.480(5) . ?
N3 C11 1.463(5) . ?
N4 C6 1.483(5) . ?
N4 C7 1.475(5) . ?
N4 C12 1.468(5) . ?
N5 C13 1.472(5) . ?
N5 C20 1.460(5) . ?
N5 C21 1.463(5) . ?
N6 C14 1.474(5) . ?
N6 C15 1.487(5) . ?
N6 C22 1.480(5) . ?
N7 C16 1.481(5) . ?
N7 C17 1.479(5) . ?
N7 C23 1.462(5) . ?
N8 C18 1.474(5) . ?
N8 C19 1.487(6) . ?
N8 C24 1.468(5) . ?
C1 H1A 0.9900 . ?
C1 H1B 0.9900 . ?
C1 C2 1.491(6) . ?
C2 H2A 0.9900 . ?
C2 H2B 0.9900 . ?
C3 H3A 0.9900 . ?
C3 H3B 0.9900 . ?
C3 C4 1.492(6) . ?
C4 H4A 0.9900 . ?
C4 H4B 0.9900 . ?
C5 H5A 0.9900 . ?
C5 H5B 0.9900 . ?
C5 C6 1.486(6) . ?
C6 H6A 0.9900 . ?
C6 H6B 0.9900 . ?
C7 H7A 0.9900 . ?
C7 H7B 0.9900 . ?
C7 C8 1.490(6) . ?
C8 H8A 0.9900 . ?
C8 H8B 0.9900 . ?
C9 H9A 0.9800 . ?
C9 H9B 0.9800 . ?
C9 H9C 0.9800 . ?
C10 H10A 0.9800 . ?
C10 H10B 0.9800 . ?
C10 H10C 0.9800 . ?
C11 H11A 0.9800 . ?
C11 H11B 0.9800 . ?
C11 H11C 0.9800 . ?
C12 H12A 0.9800 . ?
C12 H12B 0.9800 . ?
C12 H12C 0.9800 . ?
C13 H13A 0.9900 . ?
C13 H13B 0.9900 . ?
C13 C14 1.503(6) . ?
C14 H14A 0.9900 . ?
C14 H14B 0.9900 . ?
C15 H15A 0.9900 . ?
C15 H15B 0.9900 . ?
C15 C16 1.509(6) . ?
C16 H16A 0.9900 . ?
C16 H16B 0.9900 . ?
C17 H17A 0.9900 . ?
C17 H17B 0.9900 . ?
C17 C18 1.503(6) . ?
C18 H18A 0.9900 . ?
C18 H18B 0.9900 . ?
C19 H19A 0.9900 . ?
C19 H19B 0.9900 . ?
C19 C20 1.511(6) . ?
C20 H20A 0.9900 . ?
C20 H20B 0.9900 . ?
C21 H21A 0.9800 . ?
C21 H21B 0.9800 . ?
C21 H21C 0.9800 . ?
C22 H22A 0.9800 . ?
C22 H22B 0.9800 . ?
C22 H22C 0.9800 . ?
C23 H23A 0.9800 . ?
C23 H23B 0.9800 . ?
C23 H23C 0.9800 . ?
C24 H24A 0.9800 . ?
C24 H24B 0.9800 . ?
C24 H24C 0.9800 . ?
C25 C26 1.395(5) . ?
C25 C30 1.406(5) . ?
C25 B1 1.647(5) . ?
C26 H26 0.9500 . ?
C26 C27 1.402(5) . ?
C27 C28 1.393(5) . ?
C27 C31 1.517(5) . ?
C28 H28 0.9500 . ?
C28 C29 1.395(5) . ?
C29 C30 1.402(5) . ?
C29 C32 1.496(5) . ?
C30 H30 0.9500 . ?
C31 H31A 0.9800 . ?
C31 H31B 0.9800 . ?
C31 H31C 0.9800 . ?
C32 H32A 0.9800 . ?
C32 H32B 0.9800 . ?
C32 H32C 0.9800 . ?
C33 C34 1.411(5) . ?
C33 C38 1.399(5) . ?
C33 B1 1.640(5) . ?
C34 H34 0.9500 . ?
C34 C35 1.388(5) . ?
C35 C36 1.395(5) . ?
C35 C39 1.512(5) . ?
C36 H36 0.9500 . ?
C36 C37 1.393(5) . ?
C37 C38 1.403(5) . ?
C37 C40 1.512(5) . ?
C38 H38 0.9500 . ?
C39 H39A 0.9800 . ?
C39 H39B 0.9800 . ?
C39 H39C 0.9800 . ?
C40 H40A 0.9800 . ?
C40 H40B 0.9800 . ?
C40 H40C 0.9800 . ?
C41 C42 1.400(5) . ?
C41 C46 1.393(5) . ?
C41 B1 1.641(5) . ?
C42 H42 0.9500 . ?
C42 C43 1.395(5) . ?
C43 C44 1.386(6) . ?
C43 C47 1.508(6) . ?
C44 H44 0.9500 . ?
C44 C45 1.382(6) . ?
C45 C46 1.405(5) . ?
C45 C48 1.519(6) . ?
C46 H46 0.9500 . ?
C47 H47A 0.9800 . ?
C47 H47B 0.9800 . ?
C47 H47C 0.9800 . ?
C48 H48A 0.9800 . ?
C48 H48B 0.9800 . ?
C48 H48C 0.9800 . ?
C49 C50 1.396(5) . ?
C49 C54 1.406(5) . ?
C49 B1 1.647(5) . ?
C50 H50 0.9500 . ?
C50 C51 1.406(5) . ?
C51 C52 1.386(6) . ?
C51 C55 1.516(5) . ?
C52 H52 0.9500 . ?
C52 C53 1.383(5) . ?
C53 C54 1.407(5) . ?
C53 C56 1.520(5) . ?
C54 H54 0.9500 . ?
C55 H55A 0.9800 . ?
C55 H55B 0.9800 . ?
C55 H55C 0.9800 . ?
C56 H56A 0.9800 . ?
C56 H56B 0.9800 . ?
C56 H56C 0.9800 . ?
C57 C58 1.408(5) . ?
C57 C62 1.398(5) . ?
C57 B2 1.645(5) . ?
C58 H58 0.9500 . ?
C58 C59 1.385(5) . ?
C59 C60 1.397(5) . ?
C59 C63 1.505(5) . ?
C60 H60 0.9500 . ?
C60 C61 1.394(5) . ?
C61 C62 1.394(5) . ?
C61 C64 1.506(5) . ?
C62 H62 0.9500 . ?
C63 H63A 0.9800 . ?
C63 H63B 0.9800 . ?
C63 H63C 0.9800 . ?
C64 H64A 0.9800 . ?
C64 H64B 0.9800 . ?
C64 H64C 0.9800 . ?
C65 C66 1.395(5) . ?
C65 C70 1.396(5) . ?
C65 B2 1.644(5) . ?
C66 H66 0.9500 . ?
C66 C67 1.407(5) . ?
C67 C68 1.389(6) . ?
C67 C71 1.509(5) . ?
C68 H68 0.9500 . ?
C68 C69 1.385(5) . ?
C69 C70 1.399(5) . ?
C69 C72 1.517(5) . ?
C70 H70 0.9500 . ?
C71 H71A 0.9800 . ?
C71 H71B 0.9800 . ?
C71 H71C 0.9800 . ?
C72 H72A 0.9800 . ?
C72 H72B 0.9800 . ?
C72 H72C 0.9800 . ?
C73 C74 1.410(5) . ?
C73 C78 1.397(5) . ?
C73 B2 1.649(6) . ?
C74 H74 0.9500 . ?
C74 C75 1.387(5) . ?
C75 C76 1.391(6) . ?
C75 C79 1.510(5) . ?
C76 H76 0.9500 . ?
C76 C77 1.405(5) . ?
C77 C78 1.396(5) . ?
C77 C80 1.513(6) . ?
C78 H78 0.9500 . ?
C79 H79A 0.9800 . ?
C79 H79B 0.9800 . ?
C79 H79C 0.9800 . ?
C80 H80A 0.9800 . ?
C80 H80B 0.9800 . ?
C80 H80C 0.9800 . ?
C81 C82 1.401(5) . ?
C81 C86 1.410(5) . ?
C81 B2 1.645(5) . ?
C82 H82 0.9500 . ?
C82 C83 1.402(5) . ?
C83 C84 1.386(6) . ?
C83 C87 1.514(5) . ?
C84 H84 0.9500 . ?
C84 C85 1.399(6) . ?
C85 C86 1.382(5) . ?
C85 C88 1.514(6) . ?
C86 H86 0.9500 . ?
C87 H87A 0.9800 . ?
C87 H87B 0.9800 . ?
C87 H87C 0.9800 . ?
C88 H88A 0.9800 . ?
C88 H88B 0.9800 . ?
C88 H88C 0.9800 . ?
N9 C89 1.130(7) . ?
C89 C90 1.454(9) . ?
C90 H90A 0.9800 . ?
C90 H90B 0.9800 . ?
C90 H90C 0.9800 . ?
N10 C91 1.141(5) . ?
C91 C92 1.455(5) . ?
C92 H92A 0.9800 . ?
C92 H92B 0.9800 . ?
C92 H92C 0.9800 . ?
N11 C93 1.150(6) . ?
C93 C94 1.432(6) . ?
C94 H94A 0.9800 . ?
C94 H94B 0.9800 . ?
C94 H94C 0.9800 . ?
N12 C95 1.207(12) . ?
C95 C96 1.282(12) . ?
C96 H96A 0.9800 . ?
C96 H96B 0.9800 . ?
C96 H96C 0.9800 . ?
N13 C97 1.146(6) . ?
C97 C98 1.446(6) . ?
C98 H98A 0.9800 . ?
C98 H98B 0.9800 . ?
C98 H98C 0.9800 . ?
O1 C100 1.407(11) . ?
O1 C101 1.400(9) . ?
C99 H99A 0.9800 . ?
C99 H99B 0.9800 . ?
C99 H99C 0.9800 . ?
C99 C100 1.635(17) . ?
C100 H10D 0.9900 . ?
C100 H10E 0.9900 . ?
C101 H10F 0.9900 . ?
C101 H10G 0.9900 . ?
C101 C102 1.604(11) . ?
C102 H10H 0.9800 . ?
C102 H10I 0.9800 . ?
C102 H10J 0.9800 . ?
O2 C112 1.166(11) . ?
O2 C105 1.159(10) . ?
C111 H11D 0.9800 . ?
C111 H11E 0.9800 . ?
C111 H11F 0.9800 . ?
C111 C112 1.380(14) . ?
C112 H11G 0.9900 . ?
C112 H11H 0.9900 . ?
C105 H10K 0.9900 . ?
C105 H10L 0.9900 . ?
C105 C106 1.333(10) . ?
C106 H10M 0.9800 . ?
C106 H10N 0.9800 . ?
C106 H10O 0.9800 . ?
O3 C108 1.423(13) . ?
O3 C109 1.542(14) . ?
C107 H10P 0.9800 . ?
C107 H10Q 0.9800 . ?
C107 H10R 0.9800 . ?
C107 C108 1.286(12) . ?
C108 H10S 0.9900 . ?
C108 H10T 0.9900 . ?
C109 H10U 0.9900 . ?
C109 H10V 0.9900 . ?
C109 C110 1.250(13) . ?
C110 H11I 0.9800 . ?
C110 H11J 0.9800 . ?
C110 H11K 0.9800 . ?
N14 C104 1.382(16) . ?
C104 C103 1.740(16) . ?
C103 H10W 0.9604 . ?
C103 H10X 0.9601 . ?
C103 H10Y 0.9604 . ?
O4 C114 1.193(12) . ?
O4 C115 1.200(11) . ?
C113 H11L 0.9800 . ?
C113 H11M 0.9800 . ?
C113 H11N 0.9800 . ?
C113 C114 1.266(13) . ?
C114 H11O 0.9900 . ?
C114 H11P 0.9900 . ?
C115 H11Q 0.9900 . ?
C115 H11R 0.9900 . ?
C115 C116 1.302(12) . ?
C116 H11S 0.9800 . ?
C116 H11T 0.9800 . ?
C116 H11U 0.9800 . ?

loop_
_geom_torsion_atom_site_label_1
_geom_torsion_atom_site_label_2
_geom_torsion_atom_site_label_3
_geom_torsion_atom_site_label_4
_geom_torsion
_geom_torsion_site_symmetry_1
_geom_torsion_site_symmetry_2
_geom_torsion_site_symmetry_3
_geom_torsion_site_symmetry_4
_geom_torsion_publ_flag
Zn1 N1 C1 C2 42.7(4) . . . . ?
Zn1 N1 C8 C7 34.3(4) . . . . ?
Zn1 N2 C2 C1 39.1(4) . . . . ?
Zn1 N2 C3 C4 46.6(4) . . . . ?
Zn1 N3 C4 C3 34.2(4) . . . . ?
Zn1 N3 C5 C6 41.5(4) . . . . ?
Zn1 N4 C6 C5 39.3(4) . . . . ?
Zn1 N4 C7 C8 45.5(4) . . . . ?
Zn2 N5 C13 C14 32.1(4) . . . . ?
Zn2 N5 C20 C19 39.6(4) . . . . ?
Zn2 N6 C14 C13 48.8(4) . . . . ?
Zn2 N6 C15 C16 45.4(4) . . . . ?
Zn2 N7 C16 C15 40.5(4) . . . . ?
Zn2 N7 C17 C18 32.3(4) . . . . ?
Zn2 N8 C18 C17 49.7(4) . . . . ?
Zn2 N8 C19 C20 45.8(4) . . . . ?
N1 C1 C2 N2 -57.7(5) . . . . ?
N2 C3 C4 N3 -56.0(5) . . . . ?
N3 C5 C6 N4 -56.7(5) . . . . ?
N4 C7 C8 N1 -55.2(5) . . . . ?
N5 C13 C14 N6 -55.4(5) . . . . ?
N6 C15 C16 N7 -60.2(4) . . . . ?
N7 C17 C18 N8 -56.2(5) . . . . ?
N8 C19 C20 N5 -60.2(5) . . . . ?
C1 N1 C8 C7 -82.8(4) . . . . ?
C2 N2 C3 C4 164.8(4) . . . . ?
C3 N2 C2 C1 -79.3(4) . . . . ?
C4 N3 C5 C6 160.2(4) . . . . ?
C5 N3 C4 C3 -83.1(4) . . . . ?
C6 N4 C7 C8 164.8(4) . . . . ?
C7 N4 C6 C5 -79.9(4) . . . . ?
C8 N1 C1 C2 160.6(3) . . . . ?
C9 N1 C1 C2 -81.0(4) . . . . ?
C9 N1 C8 C7 157.1(3) . . . . ?
C10 N2 C2 C1 160.3(3) . . . . ?
C10 N2 C3 C4 -76.9(5) . . . . ?
C11 N3 C4 C3 156.8(4) . . . . ?
C11 N3 C5 C6 -80.5(4) . . . . ?
C12 N4 C6 C5 161.4(4) . . . . ?
C12 N4 C7 C8 -76.9(4) . . . . ?
C13 N5 C20 C19 157.0(4) . . . . ?
C14 N6 C15 C16 -76.3(4) . . . . ?
C15 N6 C14 C13 170.1(3) . . . . ?
C16 N7 C17 C18 -82.8(4) . . . . ?
C17 N7 C16 C15 156.8(3) . . . . ?
C18 N8 C19 C20 -75.1(4) . . . . ?
C19 N8 C18 C17 170.0(3) . . . . ?
C20 N5 C13 C14 -83.7(4) . . . . ?
C21 N5 C13 C14 155.6(3) . . . . ?
C21 N5 C20 C19 -82.3(4) . . . . ?
C22 N6 C14 C13 -70.8(4) . . . . ?
C22 N6 C15 C16 163.2(3) . . . . ?
C23 N7 C16 C15 -82.1(4) . . . . ?
C23 N7 C17 C18 156.0(4) . . . . ?
C24 N8 C18 C17 -71.7(4) . . . . ?
C24 N8 C19 C20 165.4(3) . . . . ?
C25 C26 C27 C28 0.9(5) . . . . ?
C25 C26 C27 C31 -179.4(3) . . . . ?
C26 C25 C30 C29 -0.8(5) . . . . ?
C26 C25 B1 C33 35.3(4) . . . . ?
C26 C25 B1 C41 -87.5(4) . . . . ?
C26 C25 B1 C49 151.5(3) . . . . ?
C26 C27 C28 C29 -1.3(5) . . . . ?
C27 C28 C29 C30 0.6(5) . . . . ?
C27 C28 C29 C32 178.9(3) . . . . ?
C28 C29 C30 C25 0.5(5) . . . . ?
C30 C25 C26 C27 0.1(5) . . . . ?
C30 C25 B1 C33 -150.4(3) . . . . ?
C30 C25 B1 C41 86.8(4) . . . . ?
C30 C25 B1 C49 -34.2(4) . . . . ?
C31 C27 C28 C29 179.0(3) . . . . ?
C32 C29 C30 C25 -177.8(3) . . . . ?
C33 C34 C35 C36 -1.0(5) . . . . ?
C33 C34 C35 C39 178.2(3) . . . . ?
C34 C33 C38 C37 -1.2(5) . . . . ?
C34 C33 B1 C25 38.4(4) . . . . ?
C34 C33 B1 C41 154.3(3) . . . . ?
C34 C33 B1 C49 -83.0(4) . . . . ?
C34 C35 C36 C37 -0.1(5) . . . . ?
C35 C36 C37 C38 0.4(5) . . . . ?
C35 C36 C37 C40 -180.0(4) . . . . ?
C36 C37 C38 C33 0.3(5) . . . . ?
C38 C33 C34 C35 1.6(5) . . . . ?
C38 C33 B1 C25 -145.6(3) . . . . ?
C38 C33 B1 C41 -29.7(5) . . . . ?
C38 C33 B1 C49 93.0(4) . . . . ?
C39 C35 C36 C37 -179.2(4) . . . . ?
C40 C37 C38 C33 -179.3(3) . . . . ?
C41 C42 C43 C44 -0.7(6) . . . . ?
C41 C42 C43 C47 178.3(4) . . . . ?
C42 C41 C46 C45 -1.1(5) . . . . ?
C42 C41 B1 C25 -84.2(4) . . . . ?
C42 C41 B1 C33 155.7(3) . . . . ?
C42 C41 B1 C49 37.4(4) . . . . ?
C42 C43 C44 C45 -0.6(6) . . . . ?
C43 C44 C45 C46 0.9(6) . . . . ?
C43 C44 C45 C48 -178.0(4) . . . . ?
C44 C45 C46 C41 0.0(6) . . . . ?
C46 C41 C42 C43 1.5(5) . . . . ?
C46 C41 B1 C25 89.2(4) . . . . ?
C46 C41 B1 C33 -30.9(5) . . . . ?
C46 C41 B1 C49 -149.3(3) . . . . ?
C47 C43 C44 C45 -179.5(4) . . . . ?
C48 C45 C46 C41 178.9(4) . . . . ?
C49 C50 C51 C52 -0.3(6) . . . . ?
C49 C50 C51 C55 178.9(4) . . . . ?
C50 C49 C54 C53 -1.3(5) . . . . ?
C50 C49 B1 C25 149.4(3) . . . . ?
C50 C49 B1 C33 -90.7(4) . . . . ?
C50 C49 B1 C41 33.5(4) . . . . ?
C50 C51 C52 C53 -1.3(6) . . . . ?
C51 C52 C53 C54 1.5(6) . . . . ?
C51 C52 C53 C56 179.9(4) . . . . ?
C52 C53 C54 C49 -0.2(6) . . . . ?
C54 C49 C50 C51 1.5(5) . . . . ?
C54 C49 B1 C25 -36.3(4) . . . . ?
C54 C49 B1 C33 83.7(4) . . . . ?
C54 C49 B1 C41 -152.1(3) . . . . ?
C55 C51 C52 C53 179.5(4) . . . . ?
C56 C53 C54 C49 -178.5(4) . . . . ?
B1 C25 C26 C27 174.8(3) . . . . ?
B1 C25 C30 C29 -175.5(3) . . . . ?
B1 C33 C34 C35 177.9(3) . . . . ?
B1 C33 C38 C37 -177.4(3) . . . . ?
B1 C41 C42 C43 175.4(3) . . . . ?
B1 C41 C46 C45 -174.8(3) . . . . ?
B1 C49 C50 C51 176.3(3) . . . . ?
B1 C49 C54 C53 -176.0(3) . . . . ?
C57 C58 C59 C60 -0.9(5) . . . . ?
C57 C58 C59 C63 178.7(3) . . . . ?
C58 C57 C62 C61 0.5(5) . . . . ?
C58 C57 B2 C65 42.4(5) . . . . ?
C58 C57 B2 C73 -78.4(4) . . . . ?
C58 C57 B2 C81 160.3(3) . . . . ?
C58 C59 C60 C61 0.4(5) . . . . ?
C59 C60 C61 C62 0.4(5) . . . . ?
C59 C60 C61 C64 -178.6(3) . . . . ?
C60 C61 C62 C57 -0.9(6) . . . . ?
C62 C57 C58 C59 0.5(5) . . . . ?
C62 C57 B2 C65 -145.9(3) . . . . ?
C62 C57 B2 C73 93.4(4) . . . . ?
C62 C57 B2 C81 -28.0(5) . . . . ?
C63 C59 C60 C61 -179.2(3) . . . . ?
C64 C61 C62 C57 178.2(3) . . . . ?
C65 C66 C67 C68 -0.3(6) . . . . ?
C65 C66 C67 C71 177.6(4) . . . . ?
C66 C65 C70 C69 -3.2(5) . . . . ?
C66 C65 B2 C57 27.5(5) . . . . ?
C66 C65 B2 C73 142.3(3) . . . . ?
C66 C65 B2 C81 -94.9(4) . . . . ?
C66 C67 C68 C69 -1.4(6) . . . . ?
C67 C68 C69 C70 0.8(6) . . . . ?
C67 C68 C69 C72 -178.2(4) . . . . ?
C68 C69 C70 C65 1.6(6) . . . . ?
C70 C65 C66 C67 2.5(5) . . . . ?
C70 C65 B2 C57 -155.9(3) . . . . ?
C70 C65 B2 C73 -41.1(5) . . . . ?
C70 C65 B2 C81 81.7(4) . . . . ?
C71 C67 C68 C69 -179.3(4) . . . . ?
C72 C69 C70 C65 -179.4(4) . . . . ?
C73 C74 C75 C76 0.1(6) . . . . ?
C73 C74 C75 C79 -179.3(3) . . . . ?
C74 C73 C78 C77 -1.4(5) . . . . ?
C74 C73 B2 C57 -76.4(4) . . . . ?
C74 C73 B2 C65 162.5(3) . . . . ?
C74 C73 B2 C81 44.6(4) . . . . ?
C74 C75 C76 C77 -0.3(6) . . . . ?
C75 C76 C77 C78 -0.4(6) . . . . ?
C75 C76 C77 C80 178.6(4) . . . . ?
C76 C77 C78 C73 1.2(6) . . . . ?
C78 C73 C74 C75 0.6(5) . . . . ?
C78 C73 B2 C57 97.1(4) . . . . ?
C78 C73 B2 C65 -24.0(5) . . . . ?
C78 C73 B2 C81 -141.9(3) . . . . ?
C79 C75 C76 C77 179.1(4) . . . . ?
C80 C77 C78 C73 -177.8(4) . . . . ?
C81 C82 C83 C84 -0.4(6) . . . . ?
C81 C82 C83 C87 -180.0(4) . . . . ?
C82 C81 C86 C85 -2.0(5) . . . . ?
C82 C81 B2 C57 141.8(3) . . . . ?
C82 C81 B2 C65 -95.6(4) . . . . ?
C82 C81 B2 C73 26.7(5) . . . . ?
C82 C83 C84 C85 -1.0(6) . . . . ?
C83 C84 C85 C86 0.9(6) . . . . ?
C83 C84 C85 C88 179.0(4) . . . . ?
C84 C85 C86 C81 0.6(6) . . . . ?
C86 C81 C82 C83 1.8(5) . . . . ?
C86 C81 B2 C57 -43.7(4) . . . . ?
C86 C81 B2 C65 78.9(4) . . . . ?
C86 C81 B2 C73 -158.8(3) . . . . ?
C87 C83 C84 C85 178.5(4) . . . . ?
C88 C85 C86 C81 -177.4(4) . . . . ?
B2 C57 C58 C59 172.8(3) . . . . ?
B2 C57 C62 C61 -171.7(3) . . . . ?
B2 C65 C66 C67 179.3(3) . . . . ?
B2 C65 C70 C69 180.0(3) . . . . ?
B2 C73 C74 C75 174.6(3) . . . . ?
B2 C73 C78 C77 -175.1(3) . . . . ?
B2 C81 C82 C83 176.6(3) . . . . ?
B2 C81 C86 C85 -176.8(3) . . . . ?
C100 O1 C101 C102 -176.3(7) . . . . ?
C101 O1 C100 C99 176.9(9) . . . . ?
C105 O2 C112 C111 53(3) . . . . ?
C108 O3 C109 C110 149.2(15) . . . . ?
C109 O3 C108 C107 -176.3(10) . . . . ?
C114 O4 C115 C116 71(6) . . . . ?
C115 O4 C114 C113 116(3) . . . . ?
